data_4317014
loop_
_publ_author_name
'Qisheng Lin'
'John D. Corbett'

_publ_contact_author_address
;Dept. of Chem.
Iowa State University
Ames, IA, 50011
;
_publ_contact_author_email jcorbett@iastate.edu
_publ_contact_author_name 'John D. Corbett'
_publ_section_title
;
 Development of an Icosahedral Quasicrystal and Two Approximants in the
 Ca-Au-Sn System: Syntheses and Structural Analyses
;
_journal_name_full 'Inorganic Chemistry'
_journal_page_first 10436
_journal_page_last 10444
_journal_paper_doi 10.1021/ic101356n
_journal_volume 49
_journal_year 2010
_chemical_formula_sum 'Au115.29 Ca24 Sn34.81'
_chemical_formula_weight 27802.26
_chemical_name_systematic ' ?'
_space_group_IT_number 204
_symmetry_cell_setting cubic
_symmetry_space_group_name_Hall '-I 2 2 3'
_symmetry_space_group_name_H-M 'I m -3'
_cell_angle_alpha 90
_cell_angle_beta 90
_cell_angle_gamma 90
_cell_formula_units_Z 1
_cell_length_a 15.131(1)
_cell_length_b 15.131(1)
_cell_length_c 15.131(1)
_cell_measurement_reflns_used 803
_cell_measurement_temperature 293
_cell_measurement_theta_max 28.24
_cell_measurement_theta_min 1.96
_cell_volume 3464.2(4)
_computing_cell_refinement unknown
_computing_data_collection unknown
_computing_data_reduction unknown
_computing_molecular_graphics unknown
_computing_structure_solution unknown
_diffrn_ambient_temperature 293
_diffrn_measured_fraction_theta_full 0.99
_diffrn_measured_fraction_theta_max 0.99
_diffrn_measurement_device 'SMART APEX II'
_diffrn_radiation_monochromator unknown
_diffrn_radiation_source 'X-ray tube'
_diffrn_radiation_type 'Mo K\a'
_diffrn_radiation_wavelength 0.71073
_diffrn_reflns_av_R_equivalents 0.0903
_diffrn_reflns_av_sigmaI/netI 0.045
_diffrn_reflns_limit_h_max 19
_diffrn_reflns_limit_h_min -20
_diffrn_reflns_limit_k_max 20
_diffrn_reflns_limit_k_min -20
_diffrn_reflns_limit_l_max 19
_diffrn_reflns_limit_l_min -19
_diffrn_reflns_number 15204
_diffrn_reflns_theta_full 28.32
_diffrn_reflns_theta_max 28.32
_diffrn_reflns_theta_min 1.9
_exptl_absorpt_coefficient_mu 128.961
_exptl_absorpt_correction_T_max 0.083
_exptl_absorpt_correction_T_min 0.032
_exptl_absorpt_correction_type numerical
_exptl_absorpt_process_details 'Jana2006  (Petricek, Dusek & Palatinus, 2000)'
_exptl_crystal_colour silver
_exptl_crystal_density_diffrn 13.3292
_exptl_crystal_F_000 11328
_exptl_crystal_size_max 0.029
_exptl_crystal_size_mid 0.024
_exptl_crystal_size_min 0.019
_refine_diff_density_max 2.92
_refine_diff_density_min -4.06
_refine_ls_extinction_method none
_refine_ls_goodness_of_fit_gt 1.27
_refine_ls_goodness_of_fit_ref 1.18
_refine_ls_number_constraints 14
_refine_ls_number_parameters 57
_refine_ls_number_reflns 767
_refine_ls_number_restraints 0
_refine_ls_R_factor_all 0.0665
_refine_ls_R_factor_gt 0.0326
_refine_ls_shift/su_max 0.0002
_refine_ls_shift/su_mean 0.0001
_refine_ls_structure_factor_coef Fsqd
_refine_ls_weighting_details w=1/(\s^2^(I)+0.0004I^2^)
_refine_ls_weighting_scheme sigma
_refine_ls_wR_factor_gt 0.0576
_refine_ls_wR_factor_ref 0.0659
_reflns_number_gt 526
_reflns_number_total 767
_reflns_threshold_expression I>3\s(I)
_cod_data_source_file ic101356n_si_002_1.cif
_cod_data_source_block crystal_1
_cod_database_code 4317014

loop_
_symmetry_equiv_pos_site_id
_symmetry_equiv_pos_as_xyz
1 x,y,z
2 -x,-y,z
3 -x,y,-z
4 x,-y,-z
5 z,x,y
6 z,-x,-y
7 -z,-x,y
8 -z,x,-y
9 y,z,x
10 -y,z,-x
11 y,-z,-x
12 -y,-z,x
13 -x,-y,-z
14 x,y,-z
15 x,-y,z
16 -x,y,z
17 -z,-x,-y
18 -z,x,y
19 z,x,-y
20 z,-x,y
21 -y,-z,-x
22 y,-z,x
23 -y,z,x
24 y,z,-x
25 x+1/2,y+1/2,z+1/2
26 -x+1/2,-y+1/2,z+1/2
27 -x+1/2,y+1/2,-z+1/2
28 x+1/2,-y+1/2,-z+1/2
29 z+1/2,x+1/2,y+1/2
30 z+1/2,-x+1/2,-y+1/2
31 -z+1/2,-x+1/2,y+1/2
32 -z+1/2,x+1/2,-y+1/2
33 y+1/2,z+1/2,x+1/2
34 -y+1/2,z+1/2,-x+1/2
35 y+1/2,-z+1/2,-x+1/2
36 -y+1/2,-z+1/2,x+1/2
37 -x+1/2,-y+1/2,-z+1/2
38 x+1/2,y+1/2,-z+1/2
39 x+1/2,-y+1/2,z+1/2
40 -x+1/2,y+1/2,z+1/2
41 -z+1/2,-x+1/2,-y+1/2
42 -z+1/2,x+1/2,y+1/2
43 z+1/2,x+1/2,-y+1/2
44 z+1/2,-x+1/2,y+1/2
45 -y+1/2,-z+1/2,-x+1/2
46 y+1/2,-z+1/2,x+1/2
47 -y+1/2,z+1/2,x+1/2
48 y+1/2,z+1/2,-x+1/2

loop_
_atom_site_label
_atom_site_type_symbol
_atom_site_fract_x
_atom_site_fract_y
_atom_site_fract_z
_atom_site_adp_type
_atom_site_U_iso_or_equiv
_atom_site_symmetry_multiplicity
_atom_site_occupancy
_atom_site_calc_flag
_atom_site_refinement_flags
_atom_site_disorder_assembly
_atom_site_disorder_group
Au1 Au 0.10829(5) 0.34244(4) 0.20112(5) Uani 0.0273(2) 48 1 d . . .
Au2 Au 0 0.40519(6) 0.34831(6) Uani 0.0171(3) 24 1 d . . .
Au31 Au 0.15407(7) 0.15407(7) 0.15407(7) Uani 0.0331(2) 16 0.825(3) d . . .
Au32 Au 0.0950(3) 0.0950(3) 0.0950(3) Uani 0.0331(2) 16 0.175(3) d . . .
Au4 Au 0.40841(9) 0 0 Uani 0.0213(4) 12 1 d . . .
Au5 Au 0 0.24389(8) 0.09000(8) Uani 0.0212(4) 24 0.525(12) d . . .
Sn5 Sn 0 0.24389(8) 0.09000(8) Uani 0.0212(4) 24 0.475(12) d . . .
Sn6 Sn 0.18925(15) 0 0.5 Uani 0.0164(7) 12 1 d . . .
Sn7 Sn 0.25 0.25 0.25 Uani 0.099(4) 8 0.76(2) d . . .
Sn8 Sn 0 0.0645(3) 0.0857(3) Uani 0.0212(14) 24 0.222(11) d . . .
Au8 Au 0 0.0645(3) 0.0857(3) Uani 0.0212(14) 24 0.112(11) d . . .
Ca9 Ca 0 0.1884(3) 0.3040(3) Uani 0.0170(13) 24 1 d . . .

loop_
_atom_site_aniso_label
_atom_site_aniso_type_symbol
_atom_site_aniso_U_11
_atom_site_aniso_U_22
_atom_site_aniso_U_33
_atom_site_aniso_U_12
_atom_site_aniso_U_13
_atom_site_aniso_U_23
Au1 Au 0.0362(5) 0.0214(4) 0.0243(4) -0.0086(3) 0.0062(3) -0.0047(3)
Au2 Au 0.0205(5) 0.0159(5) 0.0150(4) 0 0 0.0041(3)
Au31 Au 0.0331(4) 0.0331(4) 0.0331(4) 0.0042(4) 0.0042(4) 0.0042(4)
Au32 Au 0.0331(4) 0.0331(4) 0.0331(4) 0.0042(4) 0.0042(4) 0.0042(4)
Au4 Au 0.0132(6) 0.0291(8) 0.0216(7) 0 0 0
Au5 Au 0.0211(7) 0.0243(7) 0.0181(7) 0 0 0.0028(4)
Sn5 Sn 0.0211(7) 0.0243(7) 0.0181(7) 0 0 0.0028(4)
Sn6 Sn 0.0129(11) 0.0098(10) 0.0264(12) 0 0 0
Sn7 Sn 0.099(7) 0.099(7) 0.099(7) 0.067(6) 0.067(6) 0.067(6)
Sn8 Sn 0.027(2) 0.020(2) 0.017(2) 0 0 -0.0045(15)
Au8 Au 0.027(2) 0.020(2) 0.017(2) 0 0 -0.0045(15)
Ca9 Ca 0.026(3) 0.010(2) 0.015(2) 0 0 0.0010(17)

loop_
_atom_type_symbol
_atom_type_scat_dispersion_real
_atom_type_scat_dispersion_imag
_atom_type_scat_source
_atom_type_scat_Cromer_Mann_a1
_atom_type_scat_Cromer_Mann_b1
_atom_type_scat_Cromer_Mann_a2
_atom_type_scat_Cromer_Mann_b2
_atom_type_scat_Cromer_Mann_a3
_atom_type_scat_Cromer_Mann_b3
_atom_type_scat_Cromer_Mann_a4
_atom_type_scat_Cromer_Mann_b4
_atom_type_scat_Cromer_Mann_c
Ca 0.226 0.306 'International Tables Vol C tables 4.2.6.8 and 6.1.1.4' 8.6266 10.4421 7.3873 0.6599 1.5899 85.748398 1.0211 178.436996 1.3751
Sn -0.654 1.425 'International Tables Vol C tables 4.2.6.8 and 6.1.1.4' 19.1889 5.8303 19.1005 0.5031 4.4585 26.8909 2.4663 83.9571 4.7821
Au -2.013 8.802 'International Tables Vol C tables 4.2.6.8 and 6.1.1.4' 16.881901 0.4611 18.591299 8.6216 25.558201 1.4826 5.86 36.395599 12.0658

loop_
_geom_angle_atom_site_label_1
_geom_angle_atom_site_label_2
_geom_angle_atom_site_label_3
_geom_angle_site_symmetry_1
_geom_angle_site_symmetry_2
_geom_angle_site_symmetry_3
_geom_angle
_geom_angle_publ_flag
Au2 Au1 Au2 . . 32_555 106.12(3) yes
Au2 Au1 Au31 . . . 127.95(4) yes
Au2 Au1 Au5 . . . 107.73(3) yes
Au2 Au1 Sn5 . . . 107.73(3) yes
Au2 Au1 Sn6 . . 9_555 57.54(5) yes
Au2 Au1 Sn7 . . . 114.21(3) yes
Au2 Au1 Ca9 . . . 65.49(8) yes
Au2 Au1 Ca9 . . 32_555 65.95(8) yes
Au2 Au1 Ca9 . . 9_555 163.30(8) yes
Au2 Au1 Au31 32_555 . . 125.69(3) yes
Au2 Au1 Au5 32_555 . . 103.58(4) yes
Au2 Au1 Sn5 32_555 . . 103.58(4) yes
Au2 Au1 Sn6 32_555 . 9_555 55.06(3) yes
Au2 Au1 Sn7 32_555 . . 113.35(3) yes
Au2 Au1 Ca9 32_555 . . 162.55(5) yes
Au2 Au1 Ca9 32_555 . 32_555 65.83(7) yes
Au2 Au1 Ca9 32_555 . 9_555 63.99(8) yes
Au31 Au1 Au5 . . . 59.09(3) yes
Au31 Au1 Sn5 . . . 59.09(3) yes
Au31 Au1 Sn6 . . 9_555 153.11(4) yes
Au31 Au1 Sn7 . . . 52.06(2) yes
Au31 Au1 Ca9 . . . 63.31(7) yes
Au31 Au1 Ca9 . . 32_555 137.01(7) yes
Au31 Au1 Ca9 . . 9_555 62.32(8) yes
Au5 Au1 Sn5 . . . 0 yes
Au5 Au1 Sn6 . . 9_555 94.04(4) yes
Au5 Au1 Sn7 . . . 111.12(3) yes
Au5 Au1 Ca9 . . . 66.89(8) yes
Au5 Au1 Ca9 . . 32_555 163.66(7) yes
Au5 Au1 Ca9 . . 9_555 64.40(8) yes
Sn5 Au1 Sn6 . . 9_555 94.04(4) yes
Sn5 Au1 Sn7 . . . 111.12(3) yes
Sn5 Au1 Ca9 . . . 66.89(8) yes
Sn5 Au1 Ca9 . . 32_555 163.66(7) yes
Sn5 Au1 Ca9 . . 9_555 64.40(8) yes
Sn6 Au1 Sn7 9_555 . . 154.67(4) yes
Sn6 Au1 Ca9 9_555 . . 109.57(6) yes
Sn6 Au1 Ca9 9_555 . 32_555 69.76(7) yes
Sn6 Au1 Ca9 9_555 . 9_555 107.04(9) yes
Sn7 Au1 Ca9 . . . 84.04(4) yes
Sn7 Au1 Ca9 . . 32_555 84.97(7) yes
Sn7 Au1 Ca9 . . 9_555 82.47(7) yes
Ca9 Au1 Ca9 . . 32_555 119.58(11) yes
Ca9 Au1 Ca9 . . 9_555 119.79(12) yes
Ca9 Au1 Ca9 32_555 . 9_555 117.20(11) yes
Au1 Au2 Au1 . . 35_455 116.45(3) yes
Au1 Au2 Au1 . . 16_555 68.18(3) yes
Au1 Au2 Au1 . . 45_555 62.58(2) yes
Au1 Au2 Au2 . . 2_565 108.95(3) yes
Au1 Au2 Sn6 . . 30_455 118.36(4) yes
Au1 Au2 Sn6 . . 9_555 60.78(3) yes
Au1 Au2 Ca9 . . . 61.92(7) yes
Au1 Au2 Ca9 . . 30_455 120.69(8) yes
Au1 Au2 Ca9 . . 32_555 61.01(6) yes
Au1 Au2 Au1 35_455 . 16_555 62.58(2) yes
Au1 Au2 Au1 35_455 . 45_555 107.83(3) yes
Au1 Au2 Au2 35_455 . 2_565 123.04(2) yes
Au1 Au2 Sn6 35_455 . 30_455 61.50(3) yes
Au1 Au2 Sn6 35_455 . 9_555 118.06(2) yes
Au1 Au2 Ca9 35_455 . . 60.68(4) yes
Au1 Au2 Ca9 35_455 . 30_455 63.50(5) yes
Au1 Au2 Ca9 35_455 . 32_555 171.31(6) yes
Au1 Au2 Au1 16_555 . 45_555 116.45(3) yes
Au1 Au2 Au2 16_555 . 2_565 108.95(3) yes
Au1 Au2 Sn6 16_555 . 30_455 118.36(4) yes
Au1 Au2 Sn6 16_555 . 9_555 60.78(3) yes
Au1 Au2 Ca9 16_555 . . 61.92(7) yes
Au1 Au2 Ca9 16_555 . 30_455 61.01(6) yes
Au1 Au2 Ca9 16_555 . 32_555 120.69(8) yes
Au1 Au2 Au2 45_555 . 2_565 123.04(2) yes
Au1 Au2 Sn6 45_555 . 30_455 61.50(3) yes
Au1 Au2 Sn6 45_555 . 9_555 118.06(2) yes
Au1 Au2 Ca9 45_555 . . 60.68(4) yes
Au1 Au2 Ca9 45_555 . 30_455 171.31(6) yes
Au1 Au2 Ca9 45_555 . 32_555 63.50(5) yes
Au2 Au2 Sn6 2_565 . 30_455 121.90(5) yes
Au2 Au2 Sn6 2_565 . 9_555 59.20(3) yes
Au2 Au2 Ca9 2_565 . . 168.45(9) yes
Au2 Au2 Ca9 2_565 . 30_455 64.57(4) yes
Au2 Au2 Ca9 2_565 . 32_555 64.57(4) yes
Sn6 Au2 Sn6 30_455 . 9_555 178.89(6) yes
Sn6 Au2 Ca9 30_455 . . 69.65(9) yes
Sn6 Au2 Ca9 30_455 . 30_455 111.59(7) yes
Sn6 Au2 Ca9 30_455 . 32_555 111.59(7) yes
Sn6 Au2 Ca9 9_555 . . 109.25(9) yes
Sn6 Au2 Ca9 9_555 . 30_455 68.74(7) yes
Sn6 Au2 Ca9 9_555 . 32_555 68.74(7) yes
Ca9 Au2 Ca9 . . 30_455 112.79(5) yes
Ca9 Au2 Ca9 . . 32_555 112.79(5) yes
Ca9 Au2 Ca9 30_455 . 32_555 125.17(7) yes
Au1 Au31 Au1 . . 5_555 92.76(3) yes
Au1 Au31 Au1 . . 9_555 92.76(3) yes
Au1 Au31 Au32 . . . 123.29(18) yes
Au1 Au31 Au5 . . . 56.33(3) yes
Au1 Au31 Au5 . . 5_555 125.33(4) yes
Au1 Au31 Au5 . . 9_555 128.30(4) yes
Au1 Au31 Sn5 . . . 56.33(3) yes
Au1 Au31 Sn5 . . 5_555 125.33(4) yes
Au1 Au31 Sn5 . . 9_555 128.30(4) yes
Au1 Au31 Sn7 . . . 56.71(3) yes
Au1 Au31 Sn8 . . . 110.03(8) yes
Au1 Au31 Sn8 . . 5_555 142.25(8) yes
Au1 Au31 Sn8 . . 9_555 114.88(8) yes
Au1 Au31 Au8 . . . 110.03(8) yes
Au1 Au31 Au8 . . 5_555 142.25(8) yes
Au1 Au31 Au8 . . 9_555 114.88(8) yes
Au1 Au31 Ca9 . . . 61.73(8) yes
Au1 Au31 Ca9 . . 5_555 142.11(7) yes
Au1 Au31 Ca9 . . 9_555 63.43(7) yes
Au1 Au31 Au1 5_555 . 9_555 92.76(3) yes
Au1 Au31 Au32 5_555 . . 123.29(18) yes
Au1 Au31 Au5 5_555 . . 128.30(4) yes
Au1 Au31 Au5 5_555 . 5_555 56.33(3) yes
Au1 Au31 Au5 5_555 . 9_555 125.33(4) yes
Au1 Au31 Sn5 5_555 . . 128.30(4) yes
Au1 Au31 Sn5 5_555 . 5_555 56.33(3) yes
Au1 Au31 Sn5 5_555 . 9_555 125.33(4) yes
Au1 Au31 Sn7 5_555 . . 56.71(3) yes
Au1 Au31 Sn8 5_555 . . 114.88(8) yes
Au1 Au31 Sn8 5_555 . 5_555 110.03(8) yes
Au1 Au31 Sn8 5_555 . 9_555 142.25(8) yes
Au1 Au31 Au8 5_555 . . 114.88(8) yes
Au1 Au31 Au8 5_555 . 5_555 110.03(8) yes
Au1 Au31 Au8 5_555 . 9_555 142.25(8) yes
Au1 Au31 Ca9 5_555 . . 63.43(7) yes
Au1 Au31 Ca9 5_555 . 5_555 61.73(8) yes
Au1 Au31 Ca9 5_555 . 9_555 142.11(7) yes
Au1 Au31 Au32 9_555 . . 123.29(18) yes
Au1 Au31 Au5 9_555 . . 125.33(4) yes
Au1 Au31 Au5 9_555 . 5_555 128.30(4) yes
Au1 Au31 Au5 9_555 . 9_555 56.33(3) yes
Au1 Au31 Sn5 9_555 . . 125.33(4) yes
Au1 Au31 Sn5 9_555 . 5_555 128.30(4) yes
Au1 Au31 Sn5 9_555 . 9_555 56.33(3) yes
Au1 Au31 Sn7 9_555 . . 56.71(3) yes
Au1 Au31 Sn8 9_555 . . 142.25(8) yes
Au1 Au31 Sn8 9_555 . 5_555 114.88(8) yes
Au1 Au31 Sn8 9_555 . 9_555 110.03(8) yes
Au1 Au31 Au8 9_555 . . 142.25(8) yes
Au1 Au31 Au8 9_555 . 5_555 114.88(8) yes
Au1 Au31 Au8 9_555 . 9_555 110.03(8) yes
Au1 Au31 Ca9 9_555 . . 142.11(7) yes
Au1 Au31 Ca9 9_555 . 5_555 63.43(7) yes
Au1 Au31 Ca9 9_555 . 9_555 61.73(8) yes
Au32 Au31 Au5 . . . 66.99(18) yes
Au32 Au31 Au5 . . 5_555 66.99(18) yes
Au32 Au31 Au5 . . 9_555 66.99(18) yes
Au32 Au31 Sn5 . . . 66.99(18) yes
Au32 Au31 Sn5 . . 5_555 66.99(18) yes
Au32 Au31 Sn5 . . 9_555 66.99(18) yes
Au32 Au31 Sn7 . . . 180 yes
Au32 Au31 Sn8 . . . 19.31(19) yes
Au32 Au31 Sn8 . . 5_555 19.31(19) yes
Au32 Au31 Sn8 . . 9_555 19.31(19) yes
Au32 Au31 Au8 . . . 19.31(19) yes
Au32 Au31 Au8 . . 5_555 19.31(19) yes
Au32 Au31 Au8 . . 9_555 19.31(19) yes
Au32 Au31 Ca9 . . . 94.59(19) yes
Au32 Au31 Ca9 . . 5_555 94.59(19) yes
Au32 Au31 Ca9 . . 9_555 94.59(19) yes
Au5 Au31 Au5 . . 5_555 105.71(5) yes
Au5 Au31 Au5 . . 9_555 105.71(5) yes
Au5 Au31 Sn5 . . . 0 yes
Au5 Au31 Sn5 . . 5_555 105.71(5) yes
Au5 Au31 Sn5 . . 9_555 105.71(5) yes
Au5 Au31 Sn7 . . . 113.01(4) yes
Au5 Au31 Sn8 . . . 56.31(8) yes
Au5 Au31 Sn8 . . 5_555 86.15(7) yes
Au5 Au31 Sn8 . . 9_555 60.99(8) yes
Au5 Au31 Au8 . . . 56.31(8) yes
Au5 Au31 Au8 . . 5_555 86.15(7) yes
Au5 Au31 Au8 . . 9_555 60.99(8) yes
Au5 Au31 Ca9 . . . 65.34(7) yes
Au5 Au31 Ca9 . . 5_555 161.56(8) yes
Au5 Au31 Ca9 . . 9_555 64.05(8) yes
Au5 Au31 Au5 5_555 . 9_555 105.71(5) yes
Au5 Au31 Sn5 5_555 . . 105.71(5) yes
Au5 Au31 Sn5 5_555 . 5_555 0 yes
Au5 Au31 Sn5 5_555 . 9_555 105.71(5) yes
Au5 Au31 Sn7 5_555 . . 113.01(4) yes
Au5 Au31 Sn8 5_555 . . 60.99(8) yes
Au5 Au31 Sn8 5_555 . 5_555 56.31(8) yes
Au5 Au31 Sn8 5_555 . 9_555 86.15(7) yes
Au5 Au31 Au8 5_555 . . 60.99(8) yes
Au5 Au31 Au8 5_555 . 5_555 56.31(8) yes
Au5 Au31 Au8 5_555 . 9_555 86.15(7) yes
Au5 Au31 Ca9 5_555 . . 64.05(8) yes
Au5 Au31 Ca9 5_555 . 5_555 65.34(7) yes
Au5 Au31 Ca9 5_555 . 9_555 161.56(8) yes
Au5 Au31 Sn5 9_555 . . 105.71(5) yes
Au5 Au31 Sn5 9_555 . 5_555 105.71(5) yes
Au5 Au31 Sn5 9_555 . 9_555 0 yes
Au5 Au31 Sn7 9_555 . . 113.01(4) yes
Au5 Au31 Sn8 9_555 . . 86.15(7) yes
Au5 Au31 Sn8 9_555 . 5_555 60.99(8) yes
Au5 Au31 Sn8 9_555 . 9_555 56.31(8) yes
Au5 Au31 Au8 9_555 . . 86.15(7) yes
Au5 Au31 Au8 9_555 . 5_555 60.99(8) yes
Au5 Au31 Au8 9_555 . 9_555 56.31(8) yes
Au5 Au31 Ca9 9_555 . . 161.56(8) yes
Au5 Au31 Ca9 9_555 . 5_555 64.05(8) yes
Au5 Au31 Ca9 9_555 . 9_555 65.34(7) yes
Sn5 Au31 Sn5 . . 5_555 105.71(5) yes
Sn5 Au31 Sn5 . . 9_555 105.71(5) yes
Sn5 Au31 Sn7 . . . 113.01(4) yes
Sn5 Au31 Sn8 . . . 56.31(8) yes
Sn5 Au31 Sn8 . . 5_555 86.15(7) yes
Sn5 Au31 Sn8 . . 9_555 60.99(8) yes
Sn5 Au31 Au8 . . . 56.31(8) yes
Sn5 Au31 Au8 . . 5_555 86.15(7) yes
Sn5 Au31 Au8 . . 9_555 60.99(8) yes
Sn5 Au31 Ca9 . . . 65.34(7) yes
Sn5 Au31 Ca9 . . 5_555 161.56(8) yes
Sn5 Au31 Ca9 . . 9_555 64.05(8) yes
Sn5 Au31 Sn5 5_555 . 9_555 105.71(5) yes
Sn5 Au31 Sn7 5_555 . . 113.01(4) yes
Sn5 Au31 Sn8 5_555 . . 60.99(8) yes
Sn5 Au31 Sn8 5_555 . 5_555 56.31(8) yes
Sn5 Au31 Sn8 5_555 . 9_555 86.15(7) yes
Sn5 Au31 Au8 5_555 . . 60.99(8) yes
Sn5 Au31 Au8 5_555 . 5_555 56.31(8) yes
Sn5 Au31 Au8 5_555 . 9_555 86.15(7) yes
Sn5 Au31 Ca9 5_555 . . 64.05(8) yes
Sn5 Au31 Ca9 5_555 . 5_555 65.34(7) yes
Sn5 Au31 Ca9 5_555 . 9_555 161.56(8) yes
Sn5 Au31 Sn7 9_555 . . 113.01(4) yes
Sn5 Au31 Sn8 9_555 . . 86.15(7) yes
Sn5 Au31 Sn8 9_555 . 5_555 60.99(8) yes
Sn5 Au31 Sn8 9_555 . 9_555 56.31(8) yes
Sn5 Au31 Au8 9_555 . . 86.15(7) yes
Sn5 Au31 Au8 9_555 . 5_555 60.99(8) yes
Sn5 Au31 Au8 9_555 . 9_555 56.31(8) yes
Sn5 Au31 Ca9 9_555 . . 161.56(8) yes
Sn5 Au31 Ca9 9_555 . 5_555 64.05(8) yes
Sn5 Au31 Ca9 9_555 . 9_555 65.34(7) yes
Sn7 Au31 Sn8 . . . 160.69(8) yes
Sn7 Au31 Sn8 . . 5_555 160.69(8) yes
Sn7 Au31 Sn8 . . 9_555 160.69(8) yes
Sn7 Au31 Au8 . . . 160.69(8) yes
Sn7 Au31 Au8 . . 5_555 160.69(8) yes
Sn7 Au31 Au8 . . 9_555 160.69(8) yes
Sn7 Au31 Ca9 . . . 85.41(7) yes
Sn7 Au31 Ca9 . . 5_555 85.41(7) yes
Sn7 Au31 Ca9 . . 9_555 85.41(7) yes
Sn8 Au31 Sn8 . . 5_555 33.29(10) yes
Sn8 Au31 Sn8 . . 9_555 33.29(10) yes
Sn8 Au31 Au8 . . . 0 yes
Sn8 Au31 Au8 . . 5_555 33.29(10) yes
Sn8 Au31 Au8 . . 9_555 33.29(10) yes
Sn8 Au31 Ca9 . . . 75.48(9) yes
Sn8 Au31 Ca9 . . 5_555 106.26(10) yes
Sn8 Au31 Ca9 . . 9_555 101.37(11) yes
Sn8 Au31 Sn8 5_555 . 9_555 33.29(10) yes
Sn8 Au31 Au8 5_555 . . 33.29(10) yes
Sn8 Au31 Au8 5_555 . 5_555 0 yes
Sn8 Au31 Au8 5_555 . 9_555 33.29(10) yes
Sn8 Au31 Ca9 5_555 . . 101.37(11) yes
Sn8 Au31 Ca9 5_555 . 5_555 75.48(9) yes
Sn8 Au31 Ca9 5_555 . 9_555 106.26(10) yes
Sn8 Au31 Au8 9_555 . . 33.29(10) yes
Sn8 Au31 Au8 9_555 . 5_555 33.29(10) yes
Sn8 Au31 Au8 9_555 . 9_555 0 yes
Sn8 Au31 Ca9 9_555 . . 106.26(10) yes
Sn8 Au31 Ca9 9_555 . 5_555 101.37(11) yes
Sn8 Au31 Ca9 9_555 . 9_555 75.48(9) yes
Au8 Au31 Au8 . . 5_555 33.29(10) yes
Au8 Au31 Au8 . . 9_555 33.29(10) yes
Au8 Au31 Ca9 . . . 75.48(9) yes
Au8 Au31 Ca9 . . 5_555 106.26(10) yes
Au8 Au31 Ca9 . . 9_555 101.37(11) yes
Au8 Au31 Au8 5_555 . 9_555 33.29(10) yes
Au8 Au31 Ca9 5_555 . . 101.37(11) yes
Au8 Au31 Ca9 5_555 . 5_555 75.48(9) yes
Au8 Au31 Ca9 5_555 . 9_555 106.26(10) yes
Au8 Au31 Ca9 9_555 . . 106.26(10) yes
Au8 Au31 Ca9 9_555 . 5_555 101.37(11) yes
Au8 Au31 Ca9 9_555 . 9_555 75.48(9) yes
Ca9 Au31 Ca9 . . 5_555 119.37(11) yes
Ca9 Au31 Ca9 . . 9_555 119.37(11) yes
Ca9 Au31 Ca9 5_555 . 9_555 119.37(11) yes
Au31 Au32 Au32 . . 14_555 125.3(3) yes
Au31 Au32 Au32 . . 15_555 125.3(3) yes
Au31 Au32 Au32 . . 16_555 125.3(3) yes
Au31 Au32 Au5 . . . 80.80(19) yes
Au31 Au32 Au5 . . 5_555 80.80(19) yes
Au31 Au32 Au5 . . 9_555 80.80(19) yes
Au31 Au32 Sn5 . . . 80.80(19) yes
Au31 Au32 Sn5 . . 5_555 80.80(19) yes
Au31 Au32 Sn5 . . 9_555 80.80(19) yes
Au31 Au32 Sn8 . . . 140.9(4) yes
Au31 Au32 Sn8 . . 2_555 145.0(3) yes
Au31 Au32 Sn8 . . 3_555 148.9(3) yes
Au31 Au32 Sn8 . . 5_555 140.9(4) yes
Au31 Au32 Sn8 . . 6_555 145.0(3) yes
Au31 Au32 Sn8 . . 7_555 148.9(3) yes
Au31 Au32 Sn8 . . 9_555 140.9(4) yes
Au31 Au32 Sn8 . . 10_555 145.0(3) yes
Au31 Au32 Sn8 . . 11_555 148.9(3) yes
Au31 Au32 Au8 . . . 140.9(4) yes
Au31 Au32 Au8 . . 2_555 145.0(3) yes
Au31 Au32 Au8 . . 5_555 140.9(4) yes
Au31 Au32 Au8 . . 6_555 145.0(3) yes
Au31 Au32 Au8 . . 9_555 140.9(4) yes
Au31 Au32 Au8 . . 10_555 145.0(3) yes
Au32 Au32 Au32 14_555 . 15_555 90 yes
Au32 Au32 Au32 14_555 . 16_555 90 yes
Au32 Au32 Au5 14_555 . . 88.38(17) yes
Au32 Au32 Au5 14_555 . 5_555 147.4(2) yes
Au32 Au32 Au5 14_555 . 9_555 57.48(14) yes
Au32 Au32 Sn5 14_555 . . 88.38(17) yes
Au32 Au32 Sn5 14_555 . 5_555 147.4(2) yes
Au32 Au32 Sn5 14_555 . 9_555 57.48(14) yes
Au32 Au32 Sn8 14_555 . . 84.7(3) yes
Au32 Au32 Sn8 14_555 . 2_555 87.15(18) yes
Au32 Au32 Sn8 14_555 . 3_555 28.90(11) yes
Au32 Au32 Sn8 14_555 . 5_555 72.3(2) yes
Au32 Au32 Sn8 14_555 . 6_555 30.90(12) yes
Au32 Au32 Sn8 14_555 . 7_555 81.49(17) yes
Au32 Au32 Sn8 14_555 . 9_555 18.6(2) yes
Au32 Au32 Sn8 14_555 . 10_555 59.26(14) yes
Au32 Au32 Sn8 14_555 . 11_555 62.60(14) yes
Au32 Au32 Au8 14_555 . . 84.7(3) yes
Au32 Au32 Au8 14_555 . 2_555 87.15(18) yes
Au32 Au32 Au8 14_555 . 5_555 72.3(2) yes
Au32 Au32 Au8 14_555 . 6_555 30.90(12) yes
Au32 Au32 Au8 14_555 . 9_555 18.6(2) yes
Au32 Au32 Au8 14_555 . 10_555 59.26(14) yes
Au32 Au32 Au32 15_555 . 16_555 90 yes
Au32 Au32 Au5 15_555 . . 147.4(2) yes
Au32 Au32 Au5 15_555 . 5_555 57.48(14) yes
Au32 Au32 Au5 15_555 . 9_555 88.38(17) yes
Au32 Au32 Sn5 15_555 . . 147.4(2) yes
Au32 Au32 Sn5 15_555 . 5_555 57.48(14) yes
Au32 Au32 Sn5 15_555 . 9_555 88.38(17) yes
Au32 Au32 Sn8 15_555 . . 72.3(2) yes
Au32 Au32 Sn8 15_555 . 2_555 30.90(12) yes
Au32 Au32 Sn8 15_555 . 3_555 81.49(17) yes
Au32 Au32 Sn8 15_555 . 5_555 18.6(2) yes
Au32 Au32 Sn8 15_555 . 6_555 59.26(14) yes
Au32 Au32 Sn8 15_555 . 7_555 62.60(14) yes
Au32 Au32 Sn8 15_555 . 9_555 84.7(3) yes
Au32 Au32 Sn8 15_555 . 10_555 87.15(18) yes
Au32 Au32 Sn8 15_555 . 11_555 28.90(11) yes
Au32 Au32 Au8 15_555 . . 72.3(2) yes
Au32 Au32 Au8 15_555 . 2_555 30.90(12) yes
Au32 Au32 Au8 15_555 . 5_555 18.6(2) yes
Au32 Au32 Au8 15_555 . 6_555 59.26(14) yes
Au32 Au32 Au8 15_555 . 9_555 84.7(3) yes
Au32 Au32 Au8 15_555 . 10_555 87.15(18) yes
Au32 Au32 Au5 16_555 . . 57.48(14) yes
Au32 Au32 Au5 16_555 . 5_555 88.38(17) yes
Au32 Au32 Au5 16_555 . 9_555 147.4(2) yes
Au32 Au32 Sn5 16_555 . . 57.48(14) yes
Au32 Au32 Sn5 16_555 . 5_555 88.38(17) yes
Au32 Au32 Sn5 16_555 . 9_555 147.4(2) yes
Au32 Au32 Sn8 16_555 . . 18.6(2) yes
Au32 Au32 Sn8 16_555 . 2_555 59.26(14) yes
Au32 Au32 Sn8 16_555 . 3_555 62.60(14) yes
Au32 Au32 Sn8 16_555 . 5_555 84.7(3) yes
Au32 Au32 Sn8 16_555 . 6_555 87.15(18) yes
Au32 Au32 Sn8 16_555 . 7_555 28.90(11) yes
Au32 Au32 Sn8 16_555 . 9_555 72.3(2) yes
Au32 Au32 Sn8 16_555 . 10_555 30.90(12) yes
Au32 Au32 Sn8 16_555 . 11_555 81.49(17) yes
Au32 Au32 Au8 16_555 . . 18.6(2) yes
Au32 Au32 Au8 16_555 . 2_555 59.26(14) yes
Au32 Au32 Au8 16_555 . 5_555 84.7(3) yes
Au32 Au32 Au8 16_555 . 6_555 87.15(18) yes
Au32 Au32 Au8 16_555 . 9_555 72.3(2) yes
Au32 Au32 Au8 16_555 . 10_555 30.90(12) yes
Au5 Au32 Au5 . . 5_555 117.50(18) yes
Au5 Au32 Au5 . . 9_555 117.50(18) yes
Au5 Au32 Sn5 . . . 0 yes
Au5 Au32 Sn5 . . 5_555 117.50(18) yes
Au5 Au32 Sn5 . . 9_555 117.50(18) yes
Au5 Au32 Sn8 . . . 75.2(2) yes
Au5 Au32 Sn8 . . 2_555 116.54(18) yes
Au5 Au32 Sn8 . . 3_555 81.52(14) yes
Au5 Au32 Sn8 . . 5_555 137.8(3) yes
Au5 Au32 Sn8 . . 6_555 112.32(18) yes
Au5 Au32 Sn8 . . 7_555 85.01(13) yes
Au5 Au32 Sn8 . . 9_555 83.5(2) yes
Au5 Au32 Sn8 . . 10_555 64.29(13) yes
Au5 Au32 Sn8 . . 11_555 130.18(19) yes
Au5 Au32 Au8 . . . 75.2(2) yes
Au5 Au32 Au8 . . 2_555 116.54(18) yes
Au5 Au32 Au8 . . 5_555 137.8(3) yes
Au5 Au32 Au8 . . 6_555 112.32(18) yes
Au5 Au32 Au8 . . 9_555 83.5(2) yes
Au5 Au32 Au8 . . 10_555 64.29(13) yes
Au5 Au32 Au5 5_555 . 9_555 117.50(18) yes
Au5 Au32 Sn5 5_555 . . 117.50(18) yes
Au5 Au32 Sn5 5_555 . 5_555 0 yes
Au5 Au32 Sn5 5_555 . 9_555 117.50(18) yes
Au5 Au32 Sn8 5_555 . . 83.5(2) yes
Au5 Au32 Sn8 5_555 . 2_555 64.29(13) yes
Au5 Au32 Sn8 5_555 . 3_555 130.18(19) yes
Au5 Au32 Sn8 5_555 . 5_555 75.2(2) yes
Au5 Au32 Sn8 5_555 . 6_555 116.54(18) yes
Au5 Au32 Sn8 5_555 . 7_555 81.52(14) yes
Au5 Au32 Sn8 5_555 . 9_555 137.8(3) yes
Au5 Au32 Sn8 5_555 . 10_555 112.32(18) yes
Au5 Au32 Sn8 5_555 . 11_555 85.01(13) yes
Au5 Au32 Au8 5_555 . . 83.5(2) yes
Au5 Au32 Au8 5_555 . 2_555 64.29(13) yes
Au5 Au32 Au8 5_555 . 5_555 75.2(2) yes
Au5 Au32 Au8 5_555 . 6_555 116.54(18) yes
Au5 Au32 Au8 5_555 . 9_555 137.8(3) yes
Au5 Au32 Au8 5_555 . 10_555 112.32(18) yes
Au5 Au32 Sn5 9_555 . . 117.50(18) yes
Au5 Au32 Sn5 9_555 . 5_555 117.50(18) yes
Au5 Au32 Sn5 9_555 . 9_555 0 yes
Au5 Au32 Sn8 9_555 . . 137.8(3) yes
Au5 Au32 Sn8 9_555 . 2_555 112.32(18) yes
Au5 Au32 Sn8 9_555 . 3_555 85.01(13) yes
Au5 Au32 Sn8 9_555 . 5_555 83.5(2) yes
Au5 Au32 Sn8 9_555 . 6_555 64.29(13) yes
Au5 Au32 Sn8 9_555 . 7_555 130.18(19) yes
Au5 Au32 Sn8 9_555 . 9_555 75.2(2) yes
Au5 Au32 Sn8 9_555 . 10_555 116.54(18) yes
Au5 Au32 Sn8 9_555 . 11_555 81.52(14) yes
Au5 Au32 Au8 9_555 . . 137.8(3) yes
Au5 Au32 Au8 9_555 . 2_555 112.32(18) yes
Au5 Au32 Au8 9_555 . 5_555 83.5(2) yes
Au5 Au32 Au8 9_555 . 6_555 64.29(13) yes
Au5 Au32 Au8 9_555 . 9_555 75.2(2) yes
Au5 Au32 Au8 9_555 . 10_555 116.54(18) yes
Sn5 Au32 Sn5 . . 5_555 117.50(18) yes
Sn5 Au32 Sn5 . . 9_555 117.50(18) yes
Sn5 Au32 Sn8 . . . 75.2(2) yes
Sn5 Au32 Sn8 . . 2_555 116.54(18) yes
Sn5 Au32 Sn8 . . 3_555 81.52(14) yes
Sn5 Au32 Sn8 . . 5_555 137.8(3) yes
Sn5 Au32 Sn8 . . 6_555 112.32(18) yes
Sn5 Au32 Sn8 . . 7_555 85.01(13) yes
Sn5 Au32 Sn8 . . 9_555 83.5(2) yes
Sn5 Au32 Sn8 . . 10_555 64.29(13) yes
Sn5 Au32 Sn8 . . 11_555 130.18(19) yes
Sn5 Au32 Au8 . . . 75.2(2) yes
Sn5 Au32 Au8 . . 2_555 116.54(18) yes
Sn5 Au32 Au8 . . 5_555 137.8(3) yes
Sn5 Au32 Au8 . . 6_555 112.32(18) yes
Sn5 Au32 Au8 . . 9_555 83.5(2) yes
Sn5 Au32 Au8 . . 10_555 64.29(13) yes
Sn5 Au32 Sn5 5_555 . 9_555 117.50(18) yes
Sn5 Au32 Sn8 5_555 . . 83.5(2) yes
Sn5 Au32 Sn8 5_555 . 2_555 64.29(13) yes
Sn5 Au32 Sn8 5_555 . 3_555 130.18(19) yes
Sn5 Au32 Sn8 5_555 . 5_555 75.2(2) yes
Sn5 Au32 Sn8 5_555 . 6_555 116.54(18) yes
Sn5 Au32 Sn8 5_555 . 7_555 81.52(14) yes
Sn5 Au32 Sn8 5_555 . 9_555 137.8(3) yes
Sn5 Au32 Sn8 5_555 . 10_555 112.32(18) yes
Sn5 Au32 Sn8 5_555 . 11_555 85.01(13) yes
Sn5 Au32 Au8 5_555 . . 83.5(2) yes
Sn5 Au32 Au8 5_555 . 2_555 64.29(13) yes
Sn5 Au32 Au8 5_555 . 5_555 75.2(2) yes
Sn5 Au32 Au8 5_555 . 6_555 116.54(18) yes
Sn5 Au32 Au8 5_555 . 9_555 137.8(3) yes
Sn5 Au32 Au8 5_555 . 10_555 112.32(18) yes
Sn5 Au32 Sn8 9_555 . . 137.8(3) yes
Sn5 Au32 Sn8 9_555 . 2_555 112.32(18) yes
Sn5 Au32 Sn8 9_555 . 3_555 85.01(13) yes
Sn5 Au32 Sn8 9_555 . 5_555 83.5(2) yes
Sn5 Au32 Sn8 9_555 . 6_555 64.29(13) yes
Sn5 Au32 Sn8 9_555 . 7_555 130.18(19) yes
Sn5 Au32 Sn8 9_555 . 9_555 75.2(2) yes
Sn5 Au32 Sn8 9_555 . 10_555 116.54(18) yes
Sn5 Au32 Sn8 9_555 . 11_555 81.52(14) yes
Sn5 Au32 Au8 9_555 . . 137.8(3) yes
Sn5 Au32 Au8 9_555 . 2_555 112.32(18) yes
Sn5 Au32 Au8 9_555 . 5_555 83.5(2) yes
Sn5 Au32 Au8 9_555 . 6_555 64.29(13) yes
Sn5 Au32 Au8 9_555 . 9_555 75.2(2) yes
Sn5 Au32 Au8 9_555 . 10_555 116.54(18) yes
Sn8 Au32 Sn8 . . 2_555 41.4(2) yes
Sn8 Au32 Sn8 . . 3_555 55.8(2) yes
Sn8 Au32 Sn8 . . 5_555 66.1(3) yes
Sn8 Au32 Sn8 . . 6_555 73.6(2) yes
Sn8 Au32 Sn8 . . 7_555 10.34(18) yes
Sn8 Au32 Sn8 . . 9_555 66.1(3) yes
Sn8 Au32 Sn8 . . 10_555 28.87(19) yes
Sn8 Au32 Sn8 . . 11_555 63.3(2) yes
Sn8 Au32 Au8 . . . 0 yes
Sn8 Au32 Au8 . . 2_555 41.4(2) yes
Sn8 Au32 Au8 . . 5_555 66.1(3) yes
Sn8 Au32 Au8 . . 6_555 73.6(2) yes
Sn8 Au32 Au8 . . 9_555 66.1(3) yes
Sn8 Au32 Au8 . . 10_555 28.87(19) yes
Sn8 Au32 Sn8 2_555 . 3_555 66.06(14) yes
Sn8 Au32 Sn8 2_555 . 5_555 28.87(19) yes
Sn8 Au32 Sn8 2_555 . 6_555 59.55(14) yes
Sn8 Au32 Sn8 2_555 . 7_555 31.82(8) yes
Sn8 Au32 Sn8 2_555 . 9_555 73.6(2) yes
Sn8 Au32 Sn8 2_555 . 10_555 59.55(14) yes
Sn8 Au32 Sn8 2_555 . 11_555 31.82(10) yes
Sn8 Au32 Au8 2_555 . . 41.4(2) yes
Sn8 Au32 Au8 2_555 . 2_555 0 yes
Sn8 Au32 Au8 2_555 . 5_555 28.87(19) yes
Sn8 Au32 Au8 2_555 . 6_555 59.55(14) yes
Sn8 Au32 Au8 2_555 . 9_555 73.6(2) yes
Sn8 Au32 Au8 2_555 . 10_555 59.55(14) yes
Sn8 Au32 Sn8 3_555 . 5_555 63.3(2) yes
Sn8 Au32 Sn8 3_555 . 6_555 31.82(10) yes
Sn8 Au32 Sn8 3_555 . 7_555 53.10(12) yes
Sn8 Au32 Sn8 3_555 . 9_555 10.34(18) yes
Sn8 Au32 Sn8 3_555 . 10_555 31.82(8) yes
Sn8 Au32 Sn8 3_555 . 11_555 53.10(12) yes
Sn8 Au32 Au8 3_555 . . 55.8(2) yes
Sn8 Au32 Au8 3_555 . 2_555 66.06(14) yes
Sn8 Au32 Au8 3_555 . 5_555 63.3(2) yes
Sn8 Au32 Au8 3_555 . 6_555 31.82(10) yes
Sn8 Au32 Au8 3_555 . 9_555 10.34(18) yes
Sn8 Au32 Au8 3_555 . 10_555 31.82(8) yes
Sn8 Au32 Sn8 5_555 . 6_555 41.4(2) yes
Sn8 Au32 Sn8 5_555 . 7_555 55.8(2) yes
Sn8 Au32 Sn8 5_555 . 9_555 66.1(3) yes
Sn8 Au32 Sn8 5_555 . 10_555 73.6(2) yes
Sn8 Au32 Sn8 5_555 . 11_555 10.34(18) yes
Sn8 Au32 Au8 5_555 . . 66.1(3) yes
Sn8 Au32 Au8 5_555 . 2_555 28.87(19) yes
Sn8 Au32 Au8 5_555 . 5_555 0 yes
Sn8 Au32 Au8 5_555 . 6_555 41.4(2) yes
Sn8 Au32 Au8 5_555 . 9_555 66.1(3) yes
Sn8 Au32 Au8 5_555 . 10_555 73.6(2) yes
Sn8 Au32 Sn8 6_555 . 7_555 66.06(14) yes
Sn8 Au32 Sn8 6_555 . 9_555 28.87(19) yes
Sn8 Au32 Sn8 6_555 . 10_555 59.55(14) yes
Sn8 Au32 Sn8 6_555 . 11_555 31.82(8) yes
Sn8 Au32 Au8 6_555 . . 73.6(2) yes
Sn8 Au32 Au8 6_555 . 2_555 59.55(14) yes
Sn8 Au32 Au8 6_555 . 5_555 41.4(2) yes
Sn8 Au32 Au8 6_555 . 6_555 0 yes
Sn8 Au32 Au8 6_555 . 9_555 28.87(19) yes
Sn8 Au32 Au8 6_555 . 10_555 59.55(14) yes
Sn8 Au32 Sn8 7_555 . 9_555 63.3(2) yes
Sn8 Au32 Sn8 7_555 . 10_555 31.82(10) yes
Sn8 Au32 Sn8 7_555 . 11_555 53.10(12) yes
Sn8 Au32 Au8 7_555 . . 10.34(18) yes
Sn8 Au32 Au8 7_555 . 2_555 31.82(8) yes
Sn8 Au32 Au8 7_555 . 5_555 55.8(2) yes
Sn8 Au32 Au8 7_555 . 6_555 66.06(14) yes
Sn8 Au32 Au8 7_555 . 9_555 63.3(2) yes
Sn8 Au32 Au8 7_555 . 10_555 31.82(10) yes
Sn8 Au32 Sn8 9_555 . 10_555 41.4(2) yes
Sn8 Au32 Sn8 9_555 . 11_555 55.8(2) yes
Sn8 Au32 Au8 9_555 . . 66.1(3) yes
Sn8 Au32 Au8 9_555 . 2_555 73.6(2) yes
Sn8 Au32 Au8 9_555 . 5_555 66.1(3) yes
Sn8 Au32 Au8 9_555 . 6_555 28.87(19) yes
Sn8 Au32 Au8 9_555 . 9_555 0 yes
Sn8 Au32 Au8 9_555 . 10_555 41.4(2) yes
Sn8 Au32 Sn8 10_555 . 11_555 66.06(14) yes
Sn8 Au32 Au8 10_555 . . 28.87(19) yes
Sn8 Au32 Au8 10_555 . 2_555 59.55(14) yes
Sn8 Au32 Au8 10_555 . 5_555 73.6(2) yes
Sn8 Au32 Au8 10_555 . 6_555 59.55(14) yes
Sn8 Au32 Au8 10_555 . 9_555 41.4(2) yes
Sn8 Au32 Au8 10_555 . 10_555 0 yes
Sn8 Au32 Au8 11_555 . . 63.3(2) yes
Sn8 Au32 Au8 11_555 . 2_555 31.82(10) yes
Sn8 Au32 Au8 11_555 . 5_555 10.34(18) yes
Sn8 Au32 Au8 11_555 . 6_555 31.82(8) yes
Sn8 Au32 Au8 11_555 . 9_555 55.8(2) yes
Sn8 Au32 Au8 11_555 . 10_555 66.06(14) yes
Au8 Au32 Au8 . . 2_555 41.4(2) yes
Au8 Au32 Au8 . . 5_555 66.1(3) yes
Au8 Au32 Au8 . . 6_555 73.6(2) yes
Au8 Au32 Au8 . . 9_555 66.1(3) yes
Au8 Au32 Au8 . . 10_555 28.87(19) yes
Au8 Au32 Au8 2_555 . 5_555 28.87(19) yes
Au8 Au32 Au8 2_555 . 6_555 59.55(14) yes
Au8 Au32 Au8 2_555 . 9_555 73.6(2) yes
Au8 Au32 Au8 2_555 . 10_555 59.55(14) yes
Au8 Au32 Au8 5_555 . 6_555 41.4(2) yes
Au8 Au32 Au8 5_555 . 9_555 66.1(3) yes
Au8 Au32 Au8 5_555 . 10_555 73.6(2) yes
Au8 Au32 Au8 6_555 . 9_555 28.87(19) yes
Au8 Au32 Au8 6_555 . 10_555 59.55(14) yes
Au8 Au32 Au8 9_555 . 10_555 41.4(2) yes
Au4 Au4 Au5 2_655 . 9_555 151.32(3) yes
Au4 Au4 Au5 2_655 . 11_555 151.32(3) yes
Au4 Au4 Sn5 2_655 . 9_555 151.32(3) yes
Au4 Au4 Sn5 2_655 . 11_555 151.32(3) yes
Au4 Au4 Ca9 2_655 . 5_555 119.00(8) yes
Au4 Au4 Ca9 2_655 . 6_555 119.00(8) yes
Au5 Au4 Au5 9_555 . 11_555 57.36(4) yes
Au5 Au4 Sn5 9_555 . 9_555 0 yes
Au5 Au4 Sn5 9_555 . 11_555 57.36(4) yes
Au5 Au4 Ca9 9_555 . 5_555 64.83(7) yes
Au5 Au4 Ca9 9_555 . 6_555 64.83(7) yes
Au5 Au4 Sn5 11_555 . 9_555 57.36(4) yes
Au5 Au4 Sn5 11_555 . 11_555 0 yes
Au5 Au4 Ca9 11_555 . 5_555 64.83(7) yes
Au5 Au4 Ca9 11_555 . 6_555 64.83(7) yes
Sn5 Au4 Sn5 9_555 . 11_555 57.36(4) yes
Sn5 Au4 Ca9 9_555 . 5_555 64.83(7) yes
Sn5 Au4 Ca9 9_555 . 6_555 64.83(7) yes
Sn5 Au4 Ca9 11_555 . 5_555 64.83(7) yes
Sn5 Au4 Ca9 11_555 . 6_555 64.83(7) yes
Ca9 Au4 Ca9 5_555 . 6_555 122.00(12) yes
Au1 Au5 Au1 . . 16_555 72.19(4) yes
Au1 Au5 Au31 . . . 64.58(3) yes
Au1 Au5 Au31 . . 16_555 121.92(5) yes
Au1 Au5 Au32 . . . 96.78(11) yes
Au1 Au5 Au32 . . 16_555 138.72(11) yes
Au1 Au5 Au4 . . 5_555 79.62(3) yes
Au1 Au5 Au5 . . 3_555 127.20(4) yes
Au1 Au5 Sn5 . . . 0 yes
Au1 Au5 Sn5 . . 3_555 127.20(4) yes
Au1 Au5 Sn8 . . . 123.39(7) yes
Au1 Au5 Sn8 . . 9_555 121.63(8) yes
Au1 Au5 Sn8 . . 10_555 156.60(8) yes
Au1 Au5 Au8 . . . 123.39(7) yes
Au1 Au5 Au8 . . 9_555 121.63(8) yes
Au1 Au5 Au8 . . 10_555 156.60(8) yes
Au1 Au5 Ca9 . . . 63.22(6) yes
Au1 Au5 Ca9 . . 9_555 65.88(5) yes
Au1 Au5 Ca9 . . 10_555 127.80(8) yes
Au1 Au5 Au31 16_555 . . 121.92(5) yes
Au1 Au5 Au31 16_555 . 16_555 64.58(3) yes
Au1 Au5 Au32 16_555 . . 138.72(11) yes
Au1 Au5 Au32 16_555 . 16_555 96.78(11) yes
Au1 Au5 Au4 16_555 . 5_555 79.62(3) yes
Au1 Au5 Au5 16_555 . 3_555 127.20(4) yes
Au1 Au5 Sn5 16_555 . . 0 yes
Au1 Au5 Sn5 16_555 . 3_555 127.20(4) yes
Au1 Au5 Sn8 16_555 . . 123.39(7) yes
Au1 Au5 Sn8 16_555 . 9_555 156.60(8) yes
Au1 Au5 Sn8 16_555 . 10_555 121.63(8) yes
Au1 Au5 Au8 16_555 . . 123.39(7) yes
Au1 Au5 Au8 16_555 . 9_555 156.60(8) yes
Au1 Au5 Au8 16_555 . 10_555 121.63(8) yes
Au1 Au5 Ca9 16_555 . . 63.22(6) yes
Au1 Au5 Ca9 16_555 . 9_555 127.80(8) yes
Au1 Au5 Ca9 16_555 . 10_555 65.88(5) yes
Au31 Au5 Au31 . . 16_555 108.79(5) yes
Au31 Au5 Au32 . . . 32.21(10) yes
Au31 Au5 Au32 . . 16_555 91.61(11) yes
Au31 Au5 Au4 . . 5_555 125.32(3) yes
Au31 Au5 Au5 . . 3_555 109.76(4) yes
Au31 Au5 Sn5 . . . 0 yes
Au31 Au5 Sn5 . . 3_555 109.76(4) yes
Au31 Au5 Sn8 . . . 62.24(4) yes
Au31 Au5 Sn8 . . 9_555 59.86(7) yes
Au31 Au5 Sn8 . . 10_555 92.34(8) yes
Au31 Au5 Au8 . . . 62.24(4) yes
Au31 Au5 Au8 . . 9_555 59.86(7) yes
Au31 Au5 Au8 . . 10_555 92.34(8) yes
Au31 Au5 Ca9 . . . 63.49(4) yes
Au31 Au5 Ca9 . . 9_555 64.29(7) yes
Au31 Au5 Ca9 . . 10_555 167.47(9) yes
Au31 Au5 Au32 16_555 . . 91.61(11) yes
Au31 Au5 Au32 16_555 . 16_555 32.21(10) yes
Au31 Au5 Au4 16_555 . 5_555 125.32(3) yes
Au31 Au5 Au5 16_555 . 3_555 109.76(4) yes
Au31 Au5 Sn5 16_555 . . 0 yes
Au31 Au5 Sn5 16_555 . 3_555 109.76(4) yes
Au31 Au5 Sn8 16_555 . . 62.24(4) yes
Au31 Au5 Sn8 16_555 . 9_555 92.34(8) yes
Au31 Au5 Sn8 16_555 . 10_555 59.86(7) yes
Au31 Au5 Au8 16_555 . . 62.24(4) yes
Au31 Au5 Au8 16_555 . 9_555 92.34(8) yes
Au31 Au5 Au8 16_555 . 10_555 59.86(7) yes
Au31 Au5 Ca9 16_555 . . 63.49(4) yes
Au31 Au5 Ca9 16_555 . 9_555 167.47(9) yes
Au31 Au5 Ca9 16_555 . 10_555 64.29(7) yes
Au32 Au5 Au32 . . 16_555 65.04(15) yes
Au32 Au5 Au4 . . 5_555 138.84(11) yes
Au32 Au5 Au5 . . 3_555 91.62(11) yes
Au32 Au5 Sn5 . . . 0 yes
Au32 Au5 Sn5 . . 3_555 91.62(11) yes
Au32 Au5 Sn8 . . . 32.67(10) yes
Au32 Au5 Sn8 . . 9_555 31.05(11) yes
Au32 Au5 Sn8 . . 10_555 60.15(13) yes
Au32 Au5 Au8 . . . 32.67(10) yes
Au32 Au5 Au8 . . 9_555 31.05(11) yes
Au32 Au5 Au8 . . 10_555 60.15(13) yes
Au32 Au5 Ca9 . . . 76.17(12) yes
Au32 Au5 Ca9 . . 9_555 77.21(13) yes
Au32 Au5 Ca9 . . 10_555 135.32(13) yes
Au32 Au5 Au4 16_555 . 5_555 138.84(11) yes
Au32 Au5 Au5 16_555 . 3_555 91.62(11) yes
Au32 Au5 Sn5 16_555 . . 0 yes
Au32 Au5 Sn5 16_555 . 3_555 91.62(11) yes
Au32 Au5 Sn8 16_555 . . 32.67(10) yes
Au32 Au5 Sn8 16_555 . 9_555 60.15(13) yes
Au32 Au5 Sn8 16_555 . 10_555 31.05(11) yes
Au32 Au5 Au8 16_555 . . 32.67(10) yes
Au32 Au5 Au8 16_555 . 9_555 60.15(13) yes
Au32 Au5 Au8 16_555 . 10_555 31.05(11) yes
Au32 Au5 Ca9 16_555 . . 76.17(12) yes
Au32 Au5 Ca9 16_555 . 9_555 135.32(13) yes
Au32 Au5 Ca9 16_555 . 10_555 77.21(13) yes
Au4 Au5 Au5 5_555 . 3_555 61.32(4) yes
Au4 Au5 Sn5 5_555 . . 0 yes
Au4 Au5 Sn5 5_555 . 3_555 61.32(4) yes
Au4 Au5 Sn8 5_555 . . 149.96(9) yes
Au4 Au5 Sn8 5_555 . 9_555 119.67(6) yes
Au4 Au5 Sn8 5_555 . 10_555 119.67(6) yes
Au4 Au5 Au8 5_555 . . 149.96(9) yes
Au4 Au5 Au8 5_555 . 9_555 119.67(6) yes
Au4 Au5 Au8 5_555 . 10_555 119.67(6) yes
Au4 Au5 Ca9 5_555 . . 133.22(9) yes
Au4 Au5 Ca9 5_555 . 9_555 63.80(8) yes
Au4 Au5 Ca9 5_555 . 10_555 63.80(8) yes
Au5 Au5 Sn5 3_555 . . 0 yes
Au5 Au5 Sn5 3_555 . 3_555 0 yes
Au5 Au5 Sn8 3_555 . . 88.64(9) yes
Au5 Au5 Sn8 3_555 . 9_555 62.21(5) yes
Au5 Au5 Sn8 3_555 . 10_555 62.21(5) yes
Au5 Au5 Au8 3_555 . . 88.64(9) yes
Au5 Au5 Au8 3_555 . 9_555 62.21(5) yes
Au5 Au5 Au8 3_555 . 10_555 62.21(5) yes
Au5 Au5 Ca9 3_555 . . 165.46(9) yes
Au5 Au5 Ca9 3_555 . 9_555 65.53(4) yes
Au5 Au5 Ca9 3_555 . 10_555 65.53(4) yes
Sn5 Au5 Sn5 . . 3_555 0 yes
Sn5 Au5 Sn8 . . . 0 yes
Sn5 Au5 Sn8 . . 9_555 0 yes
Sn5 Au5 Sn8 . . 10_555 0 yes
Sn5 Au5 Au8 . . . 0 yes
Sn5 Au5 Au8 . . 9_555 0 yes
Sn5 Au5 Au8 . . 10_555 0 yes
Sn5 Au5 Ca9 . . . 0 yes
Sn5 Au5 Ca9 . . 9_555 0 yes
Sn5 Au5 Ca9 . . 10_555 0 yes
Sn5 Au5 Sn8 3_555 . . 88.64(9) yes
Sn5 Au5 Sn8 3_555 . 9_555 62.21(5) yes
Sn5 Au5 Sn8 3_555 . 10_555 62.21(5) yes
Sn5 Au5 Au8 3_555 . . 88.64(9) yes
Sn5 Au5 Au8 3_555 . 9_555 62.21(5) yes
Sn5 Au5 Au8 3_555 . 10_555 62.21(5) yes
Sn5 Au5 Ca9 3_555 . . 165.46(9) yes
Sn5 Au5 Ca9 3_555 . 9_555 65.53(4) yes
Sn5 Au5 Ca9 3_555 . 10_555 65.53(4) yes
Sn8 Au5 Sn8 . . 9_555 33.89(9) yes
Sn8 Au5 Sn8 . . 10_555 33.89(9) yes
Sn8 Au5 Au8 . . . 0 yes
Sn8 Au5 Au8 . . 9_555 33.89(9) yes
Sn8 Au5 Au8 . . 10_555 33.89(9) yes
Sn8 Au5 Ca9 . . . 76.82(11) yes
Sn8 Au5 Ca9 . . 9_555 105.47(9) yes
Sn8 Au5 Ca9 . . 10_555 105.47(9) yes
Sn8 Au5 Sn8 9_555 . 10_555 39.01(11) yes
Sn8 Au5 Au8 9_555 . . 33.89(9) yes
Sn8 Au5 Au8 9_555 . 9_555 0 yes
Sn8 Au5 Au8 9_555 . 10_555 39.01(11) yes
Sn8 Au5 Ca9 9_555 . . 104.21(9) yes
Sn8 Au5 Ca9 9_555 . 9_555 75.17(11) yes
Sn8 Au5 Ca9 9_555 . 10_555 108.85(10) yes
Sn8 Au5 Au8 10_555 . . 33.89(9) yes
Sn8 Au5 Au8 10_555 . 9_555 39.01(11) yes
Sn8 Au5 Au8 10_555 . 10_555 0 yes
Sn8 Au5 Ca9 10_555 . . 104.21(9) yes
Sn8 Au5 Ca9 10_555 . 9_555 108.85(10) yes
Sn8 Au5 Ca9 10_555 . 10_555 75.17(11) yes
Au8 Au5 Au8 . . 9_555 33.89(9) yes
Au8 Au5 Au8 . . 10_555 33.89(9) yes
Au8 Au5 Ca9 . . . 76.82(11) yes
Au8 Au5 Ca9 . . 9_555 105.47(9) yes
Au8 Au5 Ca9 . . 10_555 105.47(9) yes
Au8 Au5 Au8 9_555 . 10_555 39.01(11) yes
Au8 Au5 Ca9 9_555 . . 104.21(9) yes
Au8 Au5 Ca9 9_555 . 9_555 75.17(11) yes
Au8 Au5 Ca9 9_555 . 10_555 108.85(10) yes
Au8 Au5 Ca9 10_555 . . 104.21(9) yes
Au8 Au5 Ca9 10_555 . 9_555 108.85(10) yes
Au8 Au5 Ca9 10_555 . 10_555 75.17(11) yes
Ca9 Au5 Ca9 . . 9_555 118.06(4) yes
Ca9 Au5 Ca9 . . 10_555 118.06(4) yes
Ca9 Au5 Ca9 9_555 . 10_555 120.25(9) yes
Au1 Sn5 Au1 . . 16_555 72.19(4) yes
Au1 Sn5 Au31 . . . 64.58(3) yes
Au1 Sn5 Au31 . . 16_555 121.92(5) yes
Au1 Sn5 Au32 . . . 96.78(11) yes
Au1 Sn5 Au32 . . 16_555 138.72(11) yes
Au1 Sn5 Au4 . . 5_555 79.62(3) yes
Au1 Sn5 Au5 . . . 0 yes
Au1 Sn5 Au5 . . 3_555 127.20(4) yes
Au1 Sn5 Sn5 . . 3_555 127.20(4) yes
Au1 Sn5 Sn8 . . . 123.39(7) yes
Au1 Sn5 Sn8 . . 9_555 121.63(8) yes
Au1 Sn5 Sn8 . . 10_555 156.60(8) yes
Au1 Sn5 Au8 . . . 123.39(7) yes
Au1 Sn5 Au8 . . 9_555 121.63(8) yes
Au1 Sn5 Au8 . . 10_555 156.60(8) yes
Au1 Sn5 Ca9 . . . 63.22(6) yes
Au1 Sn5 Ca9 . . 9_555 65.88(5) yes
Au1 Sn5 Ca9 . . 10_555 127.80(8) yes
Au1 Sn5 Au31 16_555 . . 121.92(5) yes
Au1 Sn5 Au31 16_555 . 16_555 64.58(3) yes
Au1 Sn5 Au32 16_555 . . 138.72(11) yes
Au1 Sn5 Au32 16_555 . 16_555 96.78(11) yes
Au1 Sn5 Au4 16_555 . 5_555 79.62(3) yes
Au1 Sn5 Au5 16_555 . . 0 yes
Au1 Sn5 Au5 16_555 . 3_555 127.20(4) yes
Au1 Sn5 Sn5 16_555 . 3_555 127.20(4) yes
Au1 Sn5 Sn8 16_555 . . 123.39(7) yes
Au1 Sn5 Sn8 16_555 . 9_555 156.60(8) yes
Au1 Sn5 Sn8 16_555 . 10_555 121.63(8) yes
Au1 Sn5 Au8 16_555 . . 123.39(7) yes
Au1 Sn5 Au8 16_555 . 9_555 156.60(8) yes
Au1 Sn5 Au8 16_555 . 10_555 121.63(8) yes
Au1 Sn5 Ca9 16_555 . . 63.22(6) yes
Au1 Sn5 Ca9 16_555 . 9_555 127.80(8) yes
Au1 Sn5 Ca9 16_555 . 10_555 65.88(5) yes
Au31 Sn5 Au31 . . 16_555 108.79(5) yes
Au31 Sn5 Au32 . . . 32.21(10) yes
Au31 Sn5 Au32 . . 16_555 91.61(11) yes
Au31 Sn5 Au4 . . 5_555 125.32(3) yes
Au31 Sn5 Au5 . . . 0 yes
Au31 Sn5 Au5 . . 3_555 109.76(4) yes
Au31 Sn5 Sn5 . . 3_555 109.76(4) yes
Au31 Sn5 Sn8 . . . 62.24(4) yes
Au31 Sn5 Sn8 . . 9_555 59.86(7) yes
Au31 Sn5 Sn8 . . 10_555 92.34(8) yes
Au31 Sn5 Au8 . . . 62.24(4) yes
Au31 Sn5 Au8 . . 9_555 59.86(7) yes
Au31 Sn5 Au8 . . 10_555 92.34(8) yes
Au31 Sn5 Ca9 . . . 63.49(4) yes
Au31 Sn5 Ca9 . . 9_555 64.29(7) yes
Au31 Sn5 Ca9 . . 10_555 167.47(9) yes
Au31 Sn5 Au32 16_555 . . 91.61(11) yes
Au31 Sn5 Au32 16_555 . 16_555 32.21(10) yes
Au31 Sn5 Au4 16_555 . 5_555 125.32(3) yes
Au31 Sn5 Au5 16_555 . . 0 yes
Au31 Sn5 Au5 16_555 . 3_555 109.76(4) yes
Au31 Sn5 Sn5 16_555 . 3_555 109.76(4) yes
Au31 Sn5 Sn8 16_555 . . 62.24(4) yes
Au31 Sn5 Sn8 16_555 . 9_555 92.34(8) yes
Au31 Sn5 Sn8 16_555 . 10_555 59.86(7) yes
Au31 Sn5 Au8 16_555 . . 62.24(4) yes
Au31 Sn5 Au8 16_555 . 9_555 92.34(8) yes
Au31 Sn5 Au8 16_555 . 10_555 59.86(7) yes
Au31 Sn5 Ca9 16_555 . . 63.49(4) yes
Au31 Sn5 Ca9 16_555 . 9_555 167.47(9) yes
Au31 Sn5 Ca9 16_555 . 10_555 64.29(7) yes
Au32 Sn5 Au32 . . 16_555 65.04(15) yes
Au32 Sn5 Au4 . . 5_555 138.84(11) yes
Au32 Sn5 Au5 . . . 0 yes
Au32 Sn5 Au5 . . 3_555 91.62(11) yes
Au32 Sn5 Sn5 . . 3_555 91.62(11) yes
Au32 Sn5 Sn8 . . . 32.67(10) yes
Au32 Sn5 Sn8 . . 9_555 31.05(11) yes
Au32 Sn5 Sn8 . . 10_555 60.15(13) yes
Au32 Sn5 Au8 . . . 32.67(10) yes
Au32 Sn5 Au8 . . 9_555 31.05(11) yes
Au32 Sn5 Au8 . . 10_555 60.15(13) yes
Au32 Sn5 Ca9 . . . 76.17(12) yes
Au32 Sn5 Ca9 . . 9_555 77.21(13) yes
Au32 Sn5 Ca9 . . 10_555 135.32(13) yes
Au32 Sn5 Au4 16_555 . 5_555 138.84(11) yes
Au32 Sn5 Au5 16_555 . . 0 yes
Au32 Sn5 Au5 16_555 . 3_555 91.62(11) yes
Au32 Sn5 Sn5 16_555 . 3_555 91.62(11) yes
Au32 Sn5 Sn8 16_555 . . 32.67(10) yes
Au32 Sn5 Sn8 16_555 . 9_555 60.15(13) yes
Au32 Sn5 Sn8 16_555 . 10_555 31.05(11) yes
Au32 Sn5 Au8 16_555 . . 32.67(10) yes
Au32 Sn5 Au8 16_555 . 9_555 60.15(13) yes
Au32 Sn5 Au8 16_555 . 10_555 31.05(11) yes
Au32 Sn5 Ca9 16_555 . . 76.17(12) yes
Au32 Sn5 Ca9 16_555 . 9_555 135.32(13) yes
Au32 Sn5 Ca9 16_555 . 10_555 77.21(13) yes
Au4 Sn5 Au5 5_555 . . 0 yes
Au4 Sn5 Au5 5_555 . 3_555 61.32(4) yes
Au4 Sn5 Sn5 5_555 . 3_555 61.32(4) yes
Au4 Sn5 Sn8 5_555 . . 149.96(9) yes
Au4 Sn5 Sn8 5_555 . 9_555 119.67(6) yes
Au4 Sn5 Sn8 5_555 . 10_555 119.67(6) yes
Au4 Sn5 Au8 5_555 . . 149.96(9) yes
Au4 Sn5 Au8 5_555 . 9_555 119.67(6) yes
Au4 Sn5 Au8 5_555 . 10_555 119.67(6) yes
Au4 Sn5 Ca9 5_555 . . 133.22(9) yes
Au4 Sn5 Ca9 5_555 . 9_555 63.80(8) yes
Au4 Sn5 Ca9 5_555 . 10_555 63.80(8) yes
Au5 Sn5 Au5 . . 3_555 0 yes
Au5 Sn5 Sn5 . . 3_555 0 yes
Au5 Sn5 Sn8 . . . 0 yes
Au5 Sn5 Sn8 . . 9_555 0 yes
Au5 Sn5 Sn8 . . 10_555 0 yes
Au5 Sn5 Au8 . . . 0 yes
Au5 Sn5 Au8 . . 9_555 0 yes
Au5 Sn5 Au8 . . 10_555 0 yes
Au5 Sn5 Ca9 . . . 0 yes
Au5 Sn5 Ca9 . . 9_555 0 yes
Au5 Sn5 Ca9 . . 10_555 0 yes
Au5 Sn5 Sn5 3_555 . 3_555 0 yes
Au5 Sn5 Sn8 3_555 . . 88.64(9) yes
Au5 Sn5 Sn8 3_555 . 9_555 62.21(5) yes
Au5 Sn5 Sn8 3_555 . 10_555 62.21(5) yes
Au5 Sn5 Au8 3_555 . . 88.64(9) yes
Au5 Sn5 Au8 3_555 . 9_555 62.21(5) yes
Au5 Sn5 Au8 3_555 . 10_555 62.21(5) yes
Au5 Sn5 Ca9 3_555 . . 165.46(9) yes
Au5 Sn5 Ca9 3_555 . 9_555 65.53(4) yes
Au5 Sn5 Ca9 3_555 . 10_555 65.53(4) yes
Sn5 Sn5 Sn8 3_555 . . 88.64(9) yes
Sn5 Sn5 Sn8 3_555 . 9_555 62.21(5) yes
Sn5 Sn5 Sn8 3_555 . 10_555 62.21(5) yes
Sn5 Sn5 Au8 3_555 . . 88.64(9) yes
Sn5 Sn5 Au8 3_555 . 9_555 62.21(5) yes
Sn5 Sn5 Au8 3_555 . 10_555 62.21(5) yes
Sn5 Sn5 Ca9 3_555 . . 165.46(9) yes
Sn5 Sn5 Ca9 3_555 . 9_555 65.53(4) yes
Sn5 Sn5 Ca9 3_555 . 10_555 65.53(4) yes
Sn8 Sn5 Sn8 . . 9_555 33.89(9) yes
Sn8 Sn5 Sn8 . . 10_555 33.89(9) yes
Sn8 Sn5 Au8 . . . 0 yes
Sn8 Sn5 Au8 . . 9_555 33.89(9) yes
Sn8 Sn5 Au8 . . 10_555 33.89(9) yes
Sn8 Sn5 Ca9 . . . 76.82(11) yes
Sn8 Sn5 Ca9 . . 9_555 105.47(9) yes
Sn8 Sn5 Ca9 . . 10_555 105.47(9) yes
Sn8 Sn5 Sn8 9_555 . 10_555 39.01(11) yes
Sn8 Sn5 Au8 9_555 . . 33.89(9) yes
Sn8 Sn5 Au8 9_555 . 9_555 0 yes
Sn8 Sn5 Au8 9_555 . 10_555 39.01(11) yes
Sn8 Sn5 Ca9 9_555 . . 104.21(9) yes
Sn8 Sn5 Ca9 9_555 . 9_555 75.17(11) yes
Sn8 Sn5 Ca9 9_555 . 10_555 108.85(10) yes
Sn8 Sn5 Au8 10_555 . . 33.89(9) yes
Sn8 Sn5 Au8 10_555 . 9_555 39.01(11) yes
Sn8 Sn5 Au8 10_555 . 10_555 0 yes
Sn8 Sn5 Ca9 10_555 . . 104.21(9) yes
Sn8 Sn5 Ca9 10_555 . 9_555 108.85(10) yes
Sn8 Sn5 Ca9 10_555 . 10_555 75.17(11) yes
Au8 Sn5 Au8 . . 9_555 33.89(9) yes
Au8 Sn5 Au8 . . 10_555 33.89(9) yes
Au8 Sn5 Ca9 . . . 76.82(11) yes
Au8 Sn5 Ca9 . . 9_555 105.47(9) yes
Au8 Sn5 Ca9 . . 10_555 105.47(9) yes
Au8 Sn5 Au8 9_555 . 10_555 39.01(11) yes
Au8 Sn5 Ca9 9_555 . . 104.21(9) yes
Au8 Sn5 Ca9 9_555 . 9_555 75.17(11) yes
Au8 Sn5 Ca9 9_555 . 10_555 108.85(10) yes
Au8 Sn5 Ca9 10_555 . . 104.21(9) yes
Au8 Sn5 Ca9 10_555 . 9_555 108.85(10) yes
Au8 Sn5 Ca9 10_555 . 10_555 75.17(11) yes
Ca9 Sn5 Ca9 . . 9_555 118.06(4) yes
Ca9 Sn5 Ca9 . . 10_555 118.06(4) yes
Ca9 Sn5 Ca9 9_555 . 10_555 120.25(9) yes
Au1 Sn6 Au1 5_555 . 6_556 172.89(9) yes
Au1 Sn6 Au1 5_555 . 19_556 110.68(2) yes
Au1 Sn6 Au1 5_555 . 20_555 68.85(2) yes
Au1 Sn6 Au2 5_555 . 5_555 61.68(3) yes
Au1 Sn6 Au2 5_555 . 6_556 111.59(6) yes
Au1 Sn6 Au2 5_555 . 34_545 120.84(4) yes
Au1 Sn6 Au2 5_555 . 36_555 63.44(2) yes
Au1 Sn6 Ca9 5_555 . 34_545 116.53(5) yes
Au1 Sn6 Ca9 5_555 . 36_555 59.18(3) yes
Au1 Sn6 Au1 6_556 . 19_556 68.85(2) yes
Au1 Sn6 Au1 6_556 . 20_555 110.68(2) yes
Au1 Sn6 Au2 6_556 . 5_555 111.59(6) yes
Au1 Sn6 Au2 6_556 . 6_556 61.68(3) yes
Au1 Sn6 Au2 6_556 . 34_545 63.44(2) yes
Au1 Sn6 Au2 6_556 . 36_555 120.84(4) yes
Au1 Sn6 Ca9 6_556 . 34_545 59.18(3) yes
Au1 Sn6 Ca9 6_556 . 36_555 116.53(5) yes
Au1 Sn6 Au1 19_556 . 20_555 172.89(9) yes
Au1 Sn6 Au2 19_556 . 5_555 111.59(6) yes
Au1 Sn6 Au2 19_556 . 6_556 61.68(3) yes
Au1 Sn6 Au2 19_556 . 34_545 120.84(4) yes
Au1 Sn6 Au2 19_556 . 36_555 63.44(2) yes
Au1 Sn6 Ca9 19_556 . 34_545 116.53(5) yes
Au1 Sn6 Ca9 19_556 . 36_555 59.18(3) yes
Au1 Sn6 Au2 20_555 . 5_555 61.68(3) yes
Au1 Sn6 Au2 20_555 . 6_556 111.59(6) yes
Au1 Sn6 Au2 20_555 . 34_545 63.44(2) yes
Au1 Sn6 Au2 20_555 . 36_555 120.84(4) yes
Au1 Sn6 Ca9 20_555 . 34_545 59.18(3) yes
Au1 Sn6 Ca9 20_555 . 36_555 116.53(5) yes
Au2 Sn6 Au2 5_555 . 6_556 61.59(5) yes
Au2 Sn6 Au2 5_555 . 34_545 117.00(3) yes
Au2 Sn6 Au2 5_555 . 36_555 117.00(3) yes
Au2 Sn6 Ca9 5_555 . 34_545 62.94(7) yes
Au2 Sn6 Ca9 5_555 . 36_555 62.94(7) yes
Au2 Sn6 Au2 6_556 . 34_545 117.00(3) yes
Au2 Sn6 Au2 6_556 . 36_555 117.00(3) yes
Au2 Sn6 Ca9 6_556 . 34_545 62.94(7) yes
Au2 Sn6 Ca9 6_556 . 36_555 62.94(7) yes
Au2 Sn6 Au2 34_545 . 36_555 116.19(8) yes
Au2 Sn6 Ca9 34_545 . 34_545 63.88(8) yes
Au2 Sn6 Ca9 34_545 . 36_555 180 yes
Au2 Sn6 Ca9 36_555 . 34_545 180 yes
Au2 Sn6 Ca9 36_555 . 36_555 63.88(8) yes
Ca9 Sn6 Ca9 34_545 . 36_555 116.04(12) yes
Au1 Sn7 Au1 . . 5_555 110.16(2) yes
Au1 Sn7 Au1 . . 9_555 110.16(2) yes
Au1 Sn7 Au1 . . 37_555 180 yes
Au1 Sn7 Au1 . . 41_555 69.84(2) yes
Au1 Sn7 Au1 . . 45_555 69.84(2) yes
Au1 Sn7 Au31 . . . 71.23(3) yes
Au1 Sn7 Au31 . . 37_555 108.77(3) yes
Au1 Sn7 Au1 5_555 . 9_555 110.16(2) yes
Au1 Sn7 Au1 5_555 . 37_555 69.84(2) yes
Au1 Sn7 Au1 5_555 . 41_555 180 yes
Au1 Sn7 Au1 5_555 . 45_555 69.84(2) yes
Au1 Sn7 Au31 5_555 . . 71.23(3) yes
Au1 Sn7 Au31 5_555 . 37_555 108.77(3) yes
Au1 Sn7 Au1 9_555 . 37_555 69.84(2) yes
Au1 Sn7 Au1 9_555 . 41_555 69.84(2) yes
Au1 Sn7 Au1 9_555 . 45_555 180 yes
Au1 Sn7 Au31 9_555 . . 71.23(3) yes
Au1 Sn7 Au31 9_555 . 37_555 108.77(3) yes
Au1 Sn7 Au1 37_555 . 41_555 110.16(2) yes
Au1 Sn7 Au1 37_555 . 45_555 110.16(2) yes
Au1 Sn7 Au31 37_555 . . 108.77(3) yes
Au1 Sn7 Au31 37_555 . 37_555 71.23(3) yes
Au1 Sn7 Au1 41_555 . 45_555 110.16(2) yes
Au1 Sn7 Au31 41_555 . . 108.77(3) yes
Au1 Sn7 Au31 41_555 . 37_555 71.23(3) yes
Au1 Sn7 Au31 45_555 . . 108.77(3) yes
Au1 Sn7 Au31 45_555 . 37_555 71.23(3) yes
Au31 Sn7 Au31 . . 37_555 180 yes
Au31 Sn8 Au31 . . 16_555 107.63(13) yes
Au31 Sn8 Au32 . . . 19.7(2) yes
Au31 Sn8 Au32 . . 2_555 142.90(17) yes
Au31 Sn8 Au32 . . 3_555 127.98(15) yes
Au31 Sn8 Au32 . . 14_555 82.68(11) yes
Au31 Sn8 Au32 . . 15_555 88.42(11) yes
Au31 Sn8 Au32 . . 16_555 126.1(3) yes
Au31 Sn8 Au5 . . . 61.46(8) yes
Au31 Sn8 Au5 . . 5_555 59.15(6) yes
Au31 Sn8 Au5 . . 7_555 103.87(12) yes
Au31 Sn8 Sn5 . . . 61.46(8) yes
Au31 Sn8 Sn5 . . 5_555 59.15(6) yes
Au31 Sn8 Sn5 . . 7_555 103.87(12) yes
Au31 Sn8 Sn8 . . 2_555 118.00(11) yes
Au31 Sn8 Sn8 . . 3_555 110.98(10) yes
Au31 Sn8 Sn8 . . 4_555 124.63(7) yes
Au31 Sn8 Sn8 . . 5_555 73.36(11) yes
Au31 Sn8 Sn8 . . 6_555 94.61(8) yes
Au31 Sn8 Sn8 . . 7_555 168.3(2) yes
Au31 Sn8 Sn8 . . 8_555 146.12(14) yes
Au31 Sn8 Sn8 . . 9_555 73.36(13) yes
Au31 Sn8 Sn8 . . 10_555 131.7(2) yes
Au31 Sn8 Sn8 . . 11_555 105.45(9) yes
Au31 Sn8 Sn8 . . 12_555 146.12(13) yes
Au31 Sn8 Au8 . . . 0 yes
Au31 Sn8 Au8 . . 2_555 118.00(11) yes
Au31 Sn8 Au8 . . 3_555 110.98(10) yes
Au31 Sn8 Au8 . . 5_555 73.36(11) yes
Au31 Sn8 Au8 . . 6_555 94.61(8) yes
Au31 Sn8 Au8 . . 7_555 168.3(2) yes
Au31 Sn8 Au8 . . 8_555 146.12(14) yes
Au31 Sn8 Au8 . . 9_555 73.36(13) yes
Au31 Sn8 Au8 . . 10_555 131.7(2) yes
Au31 Sn8 Au8 . . 11_555 105.45(9) yes
Au31 Sn8 Au8 . . 12_555 146.12(13) yes
Au31 Sn8 Au32 16_555 . . 126.1(3) yes
Au31 Sn8 Au32 16_555 . 2_555 88.42(11) yes
Au31 Sn8 Au32 16_555 . 3_555 82.68(11) yes
Au31 Sn8 Au32 16_555 . 14_555 127.98(15) yes
Au31 Sn8 Au32 16_555 . 15_555 142.90(17) yes
Au31 Sn8 Au32 16_555 . 16_555 19.7(2) yes
Au31 Sn8 Au5 16_555 . . 61.46(8) yes
Au31 Sn8 Au5 16_555 . 5_555 103.87(12) yes
Au31 Sn8 Au5 16_555 . 7_555 59.15(6) yes
Au31 Sn8 Sn5 16_555 . . 61.46(8) yes
Au31 Sn8 Sn5 16_555 . 5_555 103.87(12) yes
Au31 Sn8 Sn5 16_555 . 7_555 59.15(6) yes
Au31 Sn8 Sn8 16_555 . 2_555 118.00(11) yes
Au31 Sn8 Sn8 16_555 . 3_555 110.98(10) yes
Au31 Sn8 Sn8 16_555 . 4_555 124.63(7) yes
Au31 Sn8 Sn8 16_555 . 5_555 168.3(2) yes
Au31 Sn8 Sn8 16_555 . 6_555 146.12(14) yes
Au31 Sn8 Sn8 16_555 . 7_555 73.36(11) yes
Au31 Sn8 Sn8 16_555 . 8_555 94.61(8) yes
Au31 Sn8 Sn8 16_555 . 9_555 131.7(2) yes
Au31 Sn8 Sn8 16_555 . 10_555 73.36(13) yes
Au31 Sn8 Sn8 16_555 . 11_555 146.12(13) yes
Au31 Sn8 Sn8 16_555 . 12_555 105.45(9) yes
Au31 Sn8 Au8 16_555 . . 0 yes
Au31 Sn8 Au8 16_555 . 2_555 118.00(11) yes
Au31 Sn8 Au8 16_555 . 3_555 110.98(10) yes
Au31 Sn8 Au8 16_555 . 5_555 168.3(2) yes
Au31 Sn8 Au8 16_555 . 6_555 146.12(14) yes
Au31 Sn8 Au8 16_555 . 7_555 73.36(11) yes
Au31 Sn8 Au8 16_555 . 8_555 94.61(8) yes
Au31 Sn8 Au8 16_555 . 9_555 131.7(2) yes
Au31 Sn8 Au8 16_555 . 10_555 73.36(13) yes
Au31 Sn8 Au8 16_555 . 11_555 146.12(13) yes
Au31 Sn8 Au8 16_555 . 12_555 105.45(9) yes
Au32 Sn8 Au32 . . 2_555 137.9(3) yes
Au32 Sn8 Au32 . . 3_555 118.2(3) yes
Au32 Sn8 Au32 . . 14_555 66.4(2) yes
Au32 Sn8 Au32 . . 15_555 76.8(2) yes
Au32 Sn8 Au32 . . 16_555 142.9(4) yes
Au32 Sn8 Au5 . . . 72.1(2) yes
Au32 Sn8 Au5 . . 5_555 65.4(2) yes
Au32 Sn8 Au5 . . 7_555 117.9(3) yes
Au32 Sn8 Sn5 . . . 72.1(2) yes
Au32 Sn8 Sn5 . . 5_555 65.4(2) yes
Au32 Sn8 Sn5 . . 7_555 117.9(3) yes
Au32 Sn8 Sn8 . . 2_555 107.7(2) yes
Au32 Sn8 Sn8 . . 3_555 95.3(2) yes
Au32 Sn8 Sn8 . . 4_555 104.9(2) yes
Au32 Sn8 Sn8 . . 5_555 56.9(2) yes
Au32 Sn8 Sn8 . . 6_555 75.0(2) yes
Au32 Sn8 Sn8 . . 7_555 160.2(3) yes
Au32 Sn8 Sn8 . . 8_555 128.5(3) yes
Au32 Sn8 Sn8 . . 9_555 56.9(2) yes
Au32 Sn8 Sn8 . . 10_555 124.9(3) yes
Au32 Sn8 Sn8 . . 11_555 87.7(2) yes
Au32 Sn8 Sn8 . . 12_555 128.5(3) yes
Au32 Sn8 Au8 . . . 0 yes
Au32 Sn8 Au8 . . 2_555 107.7(2) yes
Au32 Sn8 Au8 . . 3_555 95.3(2) yes
Au32 Sn8 Au8 . . 5_555 56.9(2) yes
Au32 Sn8 Au8 . . 6_555 75.0(2) yes
Au32 Sn8 Au8 . . 7_555 160.2(3) yes
Au32 Sn8 Au8 . . 8_555 128.5(3) yes
Au32 Sn8 Au8 . . 9_555 56.9(2) yes
Au32 Sn8 Au8 . . 10_555 124.9(3) yes
Au32 Sn8 Au8 . . 11_555 87.7(2) yes
Au32 Sn8 Au8 . . 12_555 128.5(3) yes
Au32 Sn8 Au32 2_555 . 3_555 86.29(15) yes
Au32 Sn8 Au32 2_555 . 14_555 113.94(18) yes
Au32 Sn8 Au32 2_555 . 15_555 61.49(16) yes
Au32 Sn8 Au32 2_555 . 16_555 76.8(2) yes
Au32 Sn8 Au5 2_555 . . 148.94(11) yes
Au32 Sn8 Au5 2_555 . 5_555 84.90(15) yes
Au32 Sn8 Au5 2_555 . 7_555 55.56(12) yes
Au32 Sn8 Sn5 2_555 . . 148.94(11) yes
Au32 Sn8 Sn5 2_555 . 5_555 84.90(15) yes
Au32 Sn8 Sn5 2_555 . 7_555 55.56(12) yes
Au32 Sn8 Sn8 2_555 . 2_555 30.90(11) yes
Au32 Sn8 Sn8 2_555 . 3_555 92.85(17) yes
Au32 Sn8 Sn8 2_555 . 4_555 61.59(14) yes
Au32 Sn8 Sn8 2_555 . 5_555 84.5(2) yes
Au32 Sn8 Sn8 2_555 . 6_555 88.76(16) yes
Au32 Sn8 Sn8 2_555 . 7_555 26.26(15) yes
Au32 Sn8 Sn8 2_555 . 8_555 60.23(13) yes
Au32 Sn8 Sn8 2_555 . 9_555 120.5(2) yes
Au32 Sn8 Sn8 2_555 . 10_555 84.5(2) yes
Au32 Sn8 Sn8 2_555 . 11_555 60.23(15) yes
Au32 Sn8 Sn8 2_555 . 12_555 31.39(11) yes
Au32 Sn8 Au8 2_555 . . 0 yes
Au32 Sn8 Au8 2_555 . 2_555 30.90(11) yes
Au32 Sn8 Au8 2_555 . 3_555 92.85(17) yes
Au32 Sn8 Au8 2_555 . 5_555 84.5(2) yes
Au32 Sn8 Au8 2_555 . 6_555 88.76(16) yes
Au32 Sn8 Au8 2_555 . 7_555 26.26(15) yes
Au32 Sn8 Au8 2_555 . 8_555 60.23(13) yes
Au32 Sn8 Au8 2_555 . 9_555 120.5(2) yes
Au32 Sn8 Au8 2_555 . 10_555 84.5(2) yes
Au32 Sn8 Au8 2_555 . 11_555 60.23(15) yes
Au32 Sn8 Au8 2_555 . 12_555 31.39(11) yes
Au32 Sn8 Au32 3_555 . 14_555 54.79(14) yes
Au32 Sn8 Au32 3_555 . 15_555 113.94(18) yes
Au32 Sn8 Au32 3_555 . 16_555 66.4(2) yes
Au32 Sn8 Au5 3_555 . . 82.70(13) yes
Au32 Sn8 Au5 3_555 . 5_555 168.85(18) yes
Au32 Sn8 Au5 3_555 . 7_555 123.51(10) yes
Au32 Sn8 Sn5 3_555 . . 82.70(13) yes
Au32 Sn8 Sn5 3_555 . 5_555 168.85(18) yes
Au32 Sn8 Sn5 3_555 . 7_555 123.51(10) yes
Au32 Sn8 Sn8 3_555 . 2_555 98.51(19) yes
Au32 Sn8 Sn8 3_555 . 3_555 28.90(10) yes
Au32 Sn8 Sn8 3_555 . 4_555 52.35(12) yes
Au32 Sn8 Sn8 3_555 . 5_555 106.1(2) yes
Au32 Sn8 Sn8 3_555 . 6_555 63.45(14) yes
Au32 Sn8 Sn8 3_555 . 7_555 63.64(18) yes
Au32 Sn8 Sn8 3_555 . 8_555 29.01(10) yes
Au32 Sn8 Sn8 3_555 . 9_555 63.64(18) yes
Au32 Sn8 Sn8 3_555 . 10_555 9.47(15) yes
Au32 Sn8 Sn8 3_555 . 11_555 82.78(14) yes
Au32 Sn8 Sn8 3_555 . 12_555 63.45(12) yes
Au32 Sn8 Au8 3_555 . . 0 yes
Au32 Sn8 Au8 3_555 . 2_555 98.51(19) yes
Au32 Sn8 Au8 3_555 . 3_555 28.90(10) yes
Au32 Sn8 Au8 3_555 . 5_555 106.1(2) yes
Au32 Sn8 Au8 3_555 . 6_555 63.45(14) yes
Au32 Sn8 Au8 3_555 . 7_555 63.64(18) yes
Au32 Sn8 Au8 3_555 . 8_555 29.01(10) yes
Au32 Sn8 Au8 3_555 . 9_555 63.64(18) yes
Au32 Sn8 Au8 3_555 . 10_555 9.47(15) yes
Au32 Sn8 Au8 3_555 . 11_555 82.78(14) yes
Au32 Sn8 Au8 3_555 . 12_555 63.45(12) yes
Au32 Sn8 Au32 14_555 . 15_555 86.29(15) yes
Au32 Sn8 Au32 14_555 . 16_555 118.2(3) yes
Au32 Sn8 Au5 14_555 . . 82.70(13) yes
Au32 Sn8 Au5 14_555 . 5_555 123.51(10) yes
Au32 Sn8 Au5 14_555 . 7_555 168.85(18) yes
Au32 Sn8 Sn5 14_555 . . 82.70(13) yes
Au32 Sn8 Sn5 14_555 . 5_555 123.51(10) yes
Au32 Sn8 Sn5 14_555 . 7_555 168.85(18) yes
Au32 Sn8 Sn8 14_555 . 2_555 98.51(19) yes
Au32 Sn8 Sn8 14_555 . 3_555 28.90(10) yes
Au32 Sn8 Sn8 14_555 . 4_555 52.35(12) yes
Au32 Sn8 Sn8 14_555 . 5_555 63.64(18) yes
Au32 Sn8 Sn8 14_555 . 6_555 29.01(10) yes
Au32 Sn8 Sn8 14_555 . 7_555 106.1(2) yes
Au32 Sn8 Sn8 14_555 . 8_555 63.45(14) yes
Au32 Sn8 Sn8 14_555 . 9_555 9.47(15) yes
Au32 Sn8 Sn8 14_555 . 10_555 63.64(18) yes
Au32 Sn8 Sn8 14_555 . 11_555 63.45(12) yes
Au32 Sn8 Sn8 14_555 . 12_555 82.78(14) yes
Au32 Sn8 Au8 14_555 . . 0 yes
Au32 Sn8 Au8 14_555 . 2_555 98.51(19) yes
Au32 Sn8 Au8 14_555 . 3_555 28.90(10) yes
Au32 Sn8 Au8 14_555 . 5_555 63.64(18) yes
Au32 Sn8 Au8 14_555 . 6_555 29.01(10) yes
Au32 Sn8 Au8 14_555 . 7_555 106.1(2) yes
Au32 Sn8 Au8 14_555 . 8_555 63.45(14) yes
Au32 Sn8 Au8 14_555 . 9_555 9.47(15) yes
Au32 Sn8 Au8 14_555 . 10_555 63.64(18) yes
Au32 Sn8 Au8 14_555 . 11_555 63.45(12) yes
Au32 Sn8 Au8 14_555 . 12_555 82.78(14) yes
Au32 Sn8 Au32 15_555 . 16_555 137.9(3) yes
Au32 Sn8 Au5 15_555 . . 148.94(11) yes
Au32 Sn8 Au5 15_555 . 5_555 55.56(12) yes
Au32 Sn8 Au5 15_555 . 7_555 84.90(15) yes
Au32 Sn8 Sn5 15_555 . . 148.94(11) yes
Au32 Sn8 Sn5 15_555 . 5_555 55.56(12) yes
Au32 Sn8 Sn5 15_555 . 7_555 84.90(15) yes
Au32 Sn8 Sn8 15_555 . 2_555 30.90(11) yes
Au32 Sn8 Sn8 15_555 . 3_555 92.85(17) yes
Au32 Sn8 Sn8 15_555 . 4_555 61.59(14) yes
Au32 Sn8 Sn8 15_555 . 5_555 26.26(15) yes
Au32 Sn8 Sn8 15_555 . 6_555 60.23(13) yes
Au32 Sn8 Sn8 15_555 . 7_555 84.5(2) yes
Au32 Sn8 Sn8 15_555 . 8_555 88.76(16) yes
Au32 Sn8 Sn8 15_555 . 9_555 84.5(2) yes
Au32 Sn8 Sn8 15_555 . 10_555 120.5(2) yes
Au32 Sn8 Sn8 15_555 . 11_555 31.39(11) yes
Au32 Sn8 Sn8 15_555 . 12_555 60.23(15) yes
Au32 Sn8 Au8 15_555 . . 0 yes
Au32 Sn8 Au8 15_555 . 2_555 30.90(11) yes
Au32 Sn8 Au8 15_555 . 3_555 92.85(17) yes
Au32 Sn8 Au8 15_555 . 5_555 26.26(15) yes
Au32 Sn8 Au8 15_555 . 6_555 60.23(13) yes
Au32 Sn8 Au8 15_555 . 7_555 84.5(2) yes
Au32 Sn8 Au8 15_555 . 8_555 88.76(16) yes
Au32 Sn8 Au8 15_555 . 9_555 84.5(2) yes
Au32 Sn8 Au8 15_555 . 10_555 120.5(2) yes
Au32 Sn8 Au8 15_555 . 11_555 31.39(11) yes
Au32 Sn8 Au8 15_555 . 12_555 60.23(15) yes
Au32 Sn8 Au5 16_555 . . 72.1(2) yes
Au32 Sn8 Au5 16_555 . 5_555 117.9(3) yes
Au32 Sn8 Au5 16_555 . 7_555 65.4(2) yes
Au32 Sn8 Sn5 16_555 . . 72.1(2) yes
Au32 Sn8 Sn5 16_555 . 5_555 117.9(3) yes
Au32 Sn8 Sn5 16_555 . 7_555 65.4(2) yes
Au32 Sn8 Sn8 16_555 . 2_555 107.7(2) yes
Au32 Sn8 Sn8 16_555 . 3_555 95.3(2) yes
Au32 Sn8 Sn8 16_555 . 4_555 104.9(2) yes
Au32 Sn8 Sn8 16_555 . 5_555 160.2(3) yes
Au32 Sn8 Sn8 16_555 . 6_555 128.5(3) yes
Au32 Sn8 Sn8 16_555 . 7_555 56.9(2) yes
Au32 Sn8 Sn8 16_555 . 8_555 75.0(2) yes
Au32 Sn8 Sn8 16_555 . 9_555 124.9(3) yes
Au32 Sn8 Sn8 16_555 . 10_555 56.9(2) yes
Au32 Sn8 Sn8 16_555 . 11_555 128.5(3) yes
Au32 Sn8 Sn8 16_555 . 12_555 87.7(2) yes
Au32 Sn8 Au8 16_555 . . 0 yes
Au32 Sn8 Au8 16_555 . 2_555 107.7(2) yes
Au32 Sn8 Au8 16_555 . 3_555 95.3(2) yes
Au32 Sn8 Au8 16_555 . 5_555 160.2(3) yes
Au32 Sn8 Au8 16_555 . 6_555 128.5(3) yes
Au32 Sn8 Au8 16_555 . 7_555 56.9(2) yes
Au32 Sn8 Au8 16_555 . 8_555 75.0(2) yes
Au32 Sn8 Au8 16_555 . 9_555 124.9(3) yes
Au32 Sn8 Au8 16_555 . 10_555 56.9(2) yes
Au32 Sn8 Au8 16_555 . 11_555 128.5(3) yes
Au32 Sn8 Au8 16_555 . 12_555 87.7(2) yes
Au5 Sn8 Au5 . . 5_555 108.32(12) yes
Au5 Sn8 Au5 . . 7_555 108.32(12) yes
Au5 Sn8 Sn5 . . . 0 yes
Au5 Sn8 Sn5 . . 5_555 108.32(12) yes
Au5 Sn8 Sn5 . . 7_555 108.32(12) yes
Au5 Sn8 Sn8 . . 2_555 178.6(2) yes
Au5 Sn8 Sn8 . . 3_555 91.36(15) yes
Au5 Sn8 Sn8 . . 4_555 128.30(15) yes
Au5 Sn8 Sn8 . . 5_555 126.43(14) yes
Au5 Sn8 Sn8 . . 6_555 111.62(13) yes
Au5 Sn8 Sn8 . . 7_555 126.43(14) yes
Au5 Sn8 Sn8 . . 8_555 111.62(13) yes
Au5 Sn8 Sn8 . . 9_555 79.9(2) yes
Au5 Sn8 Sn8 . . 10_555 79.9(2) yes
Au5 Sn8 Sn8 . . 11_555 145.55(14) yes
Au5 Sn8 Sn8 . . 12_555 145.55(14) yes
Au5 Sn8 Au8 . . . 0 yes
Au5 Sn8 Au8 . . 2_555 178.6(2) yes
Au5 Sn8 Au8 . . 3_555 91.36(15) yes
Au5 Sn8 Au8 . . 5_555 126.43(14) yes
Au5 Sn8 Au8 . . 6_555 111.62(13) yes
Au5 Sn8 Au8 . . 7_555 126.43(14) yes
Au5 Sn8 Au8 . . 8_555 111.62(13) yes
Au5 Sn8 Au8 . . 9_555 79.9(2) yes
Au5 Sn8 Au8 . . 10_555 79.9(2) yes
Au5 Sn8 Au8 . . 11_555 145.55(14) yes
Au5 Sn8 Au8 . . 12_555 145.55(14) yes
Au5 Sn8 Au5 5_555 . 7_555 55.58(8) yes
Au5 Sn8 Sn5 5_555 . . 108.32(12) yes
Au5 Sn8 Sn5 5_555 . 5_555 0 yes
Au5 Sn8 Sn5 5_555 . 7_555 55.58(8) yes
Au5 Sn8 Sn8 5_555 . 2_555 70.50(14) yes
Au5 Sn8 Sn8 5_555 . 3_555 145.01(12) yes
Au5 Sn8 Sn8 5_555 . 4_555 117.02(13) yes
Au5 Sn8 Sn8 5_555 . 5_555 66.24(17) yes
Au5 Sn8 Sn8 5_555 . 6_555 109.48(11) yes
Au5 Sn8 Sn8 5_555 . 7_555 109.2(2) yes
Au5 Sn8 Sn8 5_555 . 8_555 140.06(16) yes
Au5 Sn8 Sn8 5_555 . 9_555 115.63(13) yes
Au5 Sn8 Sn8 5_555 . 10_555 169.1(2) yes
Au5 Sn8 Sn8 5_555 . 11_555 86.91(10) yes
Au5 Sn8 Sn8 5_555 . 12_555 105.77(14) yes
Au5 Sn8 Au8 5_555 . . 0 yes
Au5 Sn8 Au8 5_555 . 2_555 70.50(14) yes
Au5 Sn8 Au8 5_555 . 3_555 145.01(12) yes
Au5 Sn8 Au8 5_555 . 5_555 66.24(17) yes
Au5 Sn8 Au8 5_555 . 6_555 109.48(11) yes
Au5 Sn8 Au8 5_555 . 7_555 109.2(2) yes
Au5 Sn8 Au8 5_555 . 8_555 140.06(16) yes
Au5 Sn8 Au8 5_555 . 9_555 115.63(13) yes
Au5 Sn8 Au8 5_555 . 10_555 169.1(2) yes
Au5 Sn8 Au8 5_555 . 11_555 86.91(10) yes
Au5 Sn8 Au8 5_555 . 12_555 105.77(14) yes
Au5 Sn8 Sn5 7_555 . . 108.32(12) yes
Au5 Sn8 Sn5 7_555 . 5_555 55.58(8) yes
Au5 Sn8 Sn5 7_555 . 7_555 0 yes
Au5 Sn8 Sn8 7_555 . 2_555 70.50(14) yes
Au5 Sn8 Sn8 7_555 . 3_555 145.01(12) yes
Au5 Sn8 Sn8 7_555 . 4_555 117.02(13) yes
Au5 Sn8 Sn8 7_555 . 5_555 109.2(2) yes
Au5 Sn8 Sn8 7_555 . 6_555 140.06(16) yes
Au5 Sn8 Sn8 7_555 . 7_555 66.24(17) yes
Au5 Sn8 Sn8 7_555 . 8_555 109.48(11) yes
Au5 Sn8 Sn8 7_555 . 9_555 169.1(2) yes
Au5 Sn8 Sn8 7_555 . 10_555 115.63(13) yes
Au5 Sn8 Sn8 7_555 . 11_555 105.77(14) yes
Au5 Sn8 Sn8 7_555 . 12_555 86.91(10) yes
Au5 Sn8 Au8 7_555 . . 0 yes
Au5 Sn8 Au8 7_555 . 2_555 70.50(14) yes
Au5 Sn8 Au8 7_555 . 3_555 145.01(12) yes
Au5 Sn8 Au8 7_555 . 5_555 109.2(2) yes
Au5 Sn8 Au8 7_555 . 6_555 140.06(16) yes
Au5 Sn8 Au8 7_555 . 7_555 66.24(17) yes
Au5 Sn8 Au8 7_555 . 8_555 109.48(11) yes
Au5 Sn8 Au8 7_555 . 9_555 169.1(2) yes
Au5 Sn8 Au8 7_555 . 10_555 115.63(13) yes
Au5 Sn8 Au8 7_555 . 11_555 105.77(14) yes
Au5 Sn8 Au8 7_555 . 12_555 86.91(10) yes
Sn5 Sn8 Sn5 . . 5_555 108.32(12) yes
Sn5 Sn8 Sn5 . . 7_555 108.32(12) yes
Sn5 Sn8 Sn8 . . 2_555 178.6(2) yes
Sn5 Sn8 Sn8 . . 3_555 91.36(15) yes
Sn5 Sn8 Sn8 . . 4_555 128.30(15) yes
Sn5 Sn8 Sn8 . . 5_555 126.43(14) yes
Sn5 Sn8 Sn8 . . 6_555 111.62(13) yes
Sn5 Sn8 Sn8 . . 7_555 126.43(14) yes
Sn5 Sn8 Sn8 . . 8_555 111.62(13) yes
Sn5 Sn8 Sn8 . . 9_555 79.9(2) yes
Sn5 Sn8 Sn8 . . 10_555 79.9(2) yes
Sn5 Sn8 Sn8 . . 11_555 145.55(14) yes
Sn5 Sn8 Sn8 . . 12_555 145.55(14) yes
Sn5 Sn8 Au8 . . . 0 yes
Sn5 Sn8 Au8 . . 2_555 178.6(2) yes
Sn5 Sn8 Au8 . . 3_555 91.36(15) yes
Sn5 Sn8 Au8 . . 5_555 126.43(14) yes
Sn5 Sn8 Au8 . . 6_555 111.62(13) yes
Sn5 Sn8 Au8 . . 7_555 126.43(14) yes
Sn5 Sn8 Au8 . . 8_555 111.62(13) yes
Sn5 Sn8 Au8 . . 9_555 79.9(2) yes
Sn5 Sn8 Au8 . . 10_555 79.9(2) yes
Sn5 Sn8 Au8 . . 11_555 145.55(14) yes
Sn5 Sn8 Au8 . . 12_555 145.55(14) yes
Sn5 Sn8 Sn5 5_555 . 7_555 55.58(8) yes
Sn5 Sn8 Sn8 5_555 . 2_555 70.50(14) yes
Sn5 Sn8 Sn8 5_555 . 3_555 145.01(12) yes
Sn5 Sn8 Sn8 5_555 . 4_555 117.02(13) yes
Sn5 Sn8 Sn8 5_555 . 5_555 66.24(17) yes
Sn5 Sn8 Sn8 5_555 . 6_555 109.48(11) yes
Sn5 Sn8 Sn8 5_555 . 7_555 109.2(2) yes
Sn5 Sn8 Sn8 5_555 . 8_555 140.06(16) yes
Sn5 Sn8 Sn8 5_555 . 9_555 115.63(13) yes
Sn5 Sn8 Sn8 5_555 . 10_555 169.1(2) yes
Sn5 Sn8 Sn8 5_555 . 11_555 86.91(10) yes
Sn5 Sn8 Sn8 5_555 . 12_555 105.77(14) yes
Sn5 Sn8 Au8 5_555 . . 0 yes
Sn5 Sn8 Au8 5_555 . 2_555 70.50(14) yes
Sn5 Sn8 Au8 5_555 . 3_555 145.01(12) yes
Sn5 Sn8 Au8 5_555 . 5_555 66.24(17) yes
Sn5 Sn8 Au8 5_555 . 6_555 109.48(11) yes
Sn5 Sn8 Au8 5_555 . 7_555 109.2(2) yes
Sn5 Sn8 Au8 5_555 . 8_555 140.06(16) yes
Sn5 Sn8 Au8 5_555 . 9_555 115.63(13) yes
Sn5 Sn8 Au8 5_555 . 10_555 169.1(2) yes
Sn5 Sn8 Au8 5_555 . 11_555 86.91(10) yes
Sn5 Sn8 Au8 5_555 . 12_555 105.77(14) yes
Sn5 Sn8 Sn8 7_555 . 2_555 70.50(14) yes
Sn5 Sn8 Sn8 7_555 . 3_555 145.01(12) yes
Sn5 Sn8 Sn8 7_555 . 4_555 117.02(13) yes
Sn5 Sn8 Sn8 7_555 . 5_555 109.2(2) yes
Sn5 Sn8 Sn8 7_555 . 6_555 140.06(16) yes
Sn5 Sn8 Sn8 7_555 . 7_555 66.24(17) yes
Sn5 Sn8 Sn8 7_555 . 8_555 109.48(11) yes
Sn5 Sn8 Sn8 7_555 . 9_555 169.1(2) yes
Sn5 Sn8 Sn8 7_555 . 10_555 115.63(13) yes
Sn5 Sn8 Sn8 7_555 . 11_555 105.77(14) yes
Sn5 Sn8 Sn8 7_555 . 12_555 86.91(10) yes
Sn5 Sn8 Au8 7_555 . . 0 yes
Sn5 Sn8 Au8 7_555 . 2_555 70.50(14) yes
Sn5 Sn8 Au8 7_555 . 3_555 145.01(12) yes
Sn5 Sn8 Au8 7_555 . 5_555 109.2(2) yes
Sn5 Sn8 Au8 7_555 . 6_555 140.06(16) yes
Sn5 Sn8 Au8 7_555 . 7_555 66.24(17) yes
Sn5 Sn8 Au8 7_555 . 8_555 109.48(11) yes
Sn5 Sn8 Au8 7_555 . 9_555 169.1(2) yes
Sn5 Sn8 Au8 7_555 . 10_555 115.63(13) yes
Sn5 Sn8 Au8 7_555 . 11_555 105.77(14) yes
Sn5 Sn8 Au8 7_555 . 12_555 86.91(10) yes
Sn8 Sn8 Sn8 2_555 . 3_555 90 yes
Sn8 Sn8 Sn8 2_555 . 4_555 53.07(16) yes
Sn8 Sn8 Sn8 2_555 . 5_555 53.88(14) yes
Sn8 Sn8 Sn8 2_555 . 6_555 69.56(15) yes
Sn8 Sn8 Sn8 2_555 . 7_555 53.88(14) yes
Sn8 Sn8 Sn8 2_555 . 8_555 69.56(15) yes
Sn8 Sn8 Sn8 2_555 . 9_555 101.2(2) yes
Sn8 Sn8 Sn8 2_555 . 10_555 101.2(2) yes
Sn8 Sn8 Sn8 2_555 . 11_555 35.53(12) yes
Sn8 Sn8 Sn8 2_555 . 12_555 35.53(12) yes
Sn8 Sn8 Au8 2_555 . . 0 yes
Sn8 Sn8 Au8 2_555 . 2_555 0 yes
Sn8 Sn8 Au8 2_555 . 3_555 90 yes
Sn8 Sn8 Au8 2_555 . 5_555 53.88(14) yes
Sn8 Sn8 Au8 2_555 . 6_555 69.56(15) yes
Sn8 Sn8 Au8 2_555 . 7_555 53.88(14) yes
Sn8 Sn8 Au8 2_555 . 8_555 69.56(15) yes
Sn8 Sn8 Au8 2_555 . 9_555 101.2(2) yes
Sn8 Sn8 Au8 2_555 . 10_555 101.2(2) yes
Sn8 Sn8 Au8 2_555 . 11_555 35.53(12) yes
Sn8 Sn8 Au8 2_555 . 12_555 35.53(12) yes
Sn8 Sn8 Sn8 3_555 . 4_555 36.93(13) yes
Sn8 Sn8 Sn8 3_555 . 5_555 78.8(2) yes
Sn8 Sn8 Sn8 3_555 . 6_555 35.53(10) yes
Sn8 Sn8 Sn8 3_555 . 7_555 78.8(2) yes
Sn8 Sn8 Sn8 3_555 . 8_555 35.53(10) yes
Sn8 Sn8 Sn8 3_555 . 9_555 38.37(14) yes
Sn8 Sn8 Sn8 3_555 . 10_555 38.37(14) yes
Sn8 Sn8 Sn8 3_555 . 11_555 62.32(12) yes
Sn8 Sn8 Sn8 3_555 . 12_555 62.32(12) yes
Sn8 Sn8 Au8 3_555 . . 0 yes
Sn8 Sn8 Au8 3_555 . 2_555 90 yes
Sn8 Sn8 Au8 3_555 . 3_555 0 yes
Sn8 Sn8 Au8 3_555 . 5_555 78.8(2) yes
Sn8 Sn8 Au8 3_555 . 6_555 35.53(10) yes
Sn8 Sn8 Au8 3_555 . 7_555 78.8(2) yes
Sn8 Sn8 Au8 3_555 . 8_555 35.53(10) yes
Sn8 Sn8 Au8 3_555 . 9_555 38.37(14) yes
Sn8 Sn8 Au8 3_555 . 10_555 38.37(14) yes
Sn8 Sn8 Au8 3_555 . 11_555 62.32(12) yes
Sn8 Sn8 Au8 3_555 . 12_555 62.32(12) yes
Sn8 Sn8 Sn8 4_555 . 5_555 59.35(18) yes
Sn8 Sn8 Sn8 4_555 . 6_555 30.65(8) yes
Sn8 Sn8 Sn8 4_555 . 7_555 59.35(18) yes
Sn8 Sn8 Sn8 4_555 . 8_555 30.65(8) yes
Sn8 Sn8 Sn8 4_555 . 9_555 59.35(17) yes
Sn8 Sn8 Sn8 4_555 . 10_555 59.35(17) yes
Sn8 Sn8 Sn8 4_555 . 11_555 30.65(8) yes
Sn8 Sn8 Sn8 4_555 . 12_555 30.65(8) yes
Sn8 Sn8 Au8 4_555 . . 0 yes
Sn8 Sn8 Au8 4_555 . 2_555 53.07(16) yes
Sn8 Sn8 Au8 4_555 . 3_555 36.93(13) yes
Sn8 Sn8 Au8 4_555 . 5_555 59.35(18) yes
Sn8 Sn8 Au8 4_555 . 6_555 30.65(8) yes
Sn8 Sn8 Au8 4_555 . 7_555 59.35(18) yes
Sn8 Sn8 Au8 4_555 . 8_555 30.65(8) yes
Sn8 Sn8 Au8 4_555 . 9_555 59.35(17) yes
Sn8 Sn8 Au8 4_555 . 10_555 59.35(17) yes
Sn8 Sn8 Au8 4_555 . 11_555 30.65(8) yes
Sn8 Sn8 Au8 4_555 . 12_555 30.65(8) yes
Sn8 Sn8 Sn8 5_555 . 6_555 43.24(18) yes
Sn8 Sn8 Sn8 5_555 . 7_555 103.3(3) yes
Sn8 Sn8 Sn8 5_555 . 8_555 90 yes
Sn8 Sn8 Sn8 5_555 . 9_555 60.00(19) yes
Sn8 Sn8 Sn8 5_555 . 10_555 115.1(3) yes
Sn8 Sn8 Sn8 5_555 . 11_555 32.45(16) yes
Sn8 Sn8 Sn8 5_555 . 12_555 72.77(19) yes
Sn8 Sn8 Au8 5_555 . . 0 yes
Sn8 Sn8 Au8 5_555 . 2_555 53.88(14) yes
Sn8 Sn8 Au8 5_555 . 3_555 78.8(2) yes
Sn8 Sn8 Au8 5_555 . 5_555 0 yes
Sn8 Sn8 Au8 5_555 . 6_555 43.24(18) yes
Sn8 Sn8 Au8 5_555 . 7_555 103.3(3) yes
Sn8 Sn8 Au8 5_555 . 8_555 90 yes
Sn8 Sn8 Au8 5_555 . 9_555 60.00(19) yes
Sn8 Sn8 Au8 5_555 . 10_555 115.1(3) yes
Sn8 Sn8 Au8 5_555 . 11_555 32.45(16) yes
Sn8 Sn8 Au8 5_555 . 12_555 72.77(19) yes
Sn8 Sn8 Sn8 6_555 . 7_555 90 yes
Sn8 Sn8 Sn8 6_555 . 8_555 55.36(13) yes
Sn8 Sn8 Sn8 6_555 . 9_555 32.45(15) yes
Sn8 Sn8 Sn8 6_555 . 10_555 72.77(19) yes
Sn8 Sn8 Sn8 6_555 . 11_555 34.47(7) yes
Sn8 Sn8 Sn8 6_555 . 12_555 60.00(11) yes
Sn8 Sn8 Au8 6_555 . . 0 yes
Sn8 Sn8 Au8 6_555 . 2_555 69.56(15) yes
Sn8 Sn8 Au8 6_555 . 3_555 35.53(10) yes
Sn8 Sn8 Au8 6_555 . 5_555 43.24(18) yes
Sn8 Sn8 Au8 6_555 . 6_555 0 yes
Sn8 Sn8 Au8 6_555 . 7_555 90 yes
Sn8 Sn8 Au8 6_555 . 8_555 55.36(13) yes
Sn8 Sn8 Au8 6_555 . 9_555 32.45(15) yes
Sn8 Sn8 Au8 6_555 . 10_555 72.77(19) yes
Sn8 Sn8 Au8 6_555 . 11_555 34.47(7) yes
Sn8 Sn8 Au8 6_555 . 12_555 60.00(11) yes
Sn8 Sn8 Sn8 7_555 . 8_555 43.24(18) yes
Sn8 Sn8 Sn8 7_555 . 9_555 115.1(3) yes
Sn8 Sn8 Sn8 7_555 . 10_555 60.00(19) yes
Sn8 Sn8 Sn8 7_555 . 11_555 72.77(19) yes
Sn8 Sn8 Sn8 7_555 . 12_555 32.45(16) yes
Sn8 Sn8 Au8 7_555 . . 0 yes
Sn8 Sn8 Au8 7_555 . 2_555 53.88(14) yes
Sn8 Sn8 Au8 7_555 . 3_555 78.8(2) yes
Sn8 Sn8 Au8 7_555 . 5_555 103.3(3) yes
Sn8 Sn8 Au8 7_555 . 6_555 90 yes
Sn8 Sn8 Au8 7_555 . 7_555 0 yes
Sn8 Sn8 Au8 7_555 . 8_555 43.24(18) yes
Sn8 Sn8 Au8 7_555 . 9_555 115.1(3) yes
Sn8 Sn8 Au8 7_555 . 10_555 60.00(19) yes
Sn8 Sn8 Au8 7_555 . 11_555 72.77(19) yes
Sn8 Sn8 Au8 7_555 . 12_555 32.45(16) yes
Sn8 Sn8 Sn8 8_555 . 9_555 72.77(19) yes
Sn8 Sn8 Sn8 8_555 . 10_555 32.45(15) yes
Sn8 Sn8 Sn8 8_555 . 11_555 60.00(11) yes
Sn8 Sn8 Sn8 8_555 . 12_555 34.47(7) yes
Sn8 Sn8 Au8 8_555 . . 0 yes
Sn8 Sn8 Au8 8_555 . 2_555 69.56(15) yes
Sn8 Sn8 Au8 8_555 . 3_555 35.53(10) yes
Sn8 Sn8 Au8 8_555 . 5_555 90 yes
Sn8 Sn8 Au8 8_555 . 6_555 55.36(13) yes
Sn8 Sn8 Au8 8_555 . 7_555 43.24(18) yes
Sn8 Sn8 Au8 8_555 . 8_555 0 yes
Sn8 Sn8 Au8 8_555 . 9_555 72.77(19) yes
Sn8 Sn8 Au8 8_555 . 10_555 32.45(15) yes
Sn8 Sn8 Au8 8_555 . 11_555 60.00(11) yes
Sn8 Sn8 Au8 8_555 . 12_555 34.47(7) yes
Sn8 Sn8 Sn8 9_555 . 10_555 72.2(2) yes
Sn8 Sn8 Sn8 9_555 . 11_555 65.69(18) yes
Sn8 Sn8 Sn8 9_555 . 12_555 90 yes
Sn8 Sn8 Au8 9_555 . . 0 yes
Sn8 Sn8 Au8 9_555 . 2_555 101.2(2) yes
Sn8 Sn8 Au8 9_555 . 3_555 38.37(14) yes
Sn8 Sn8 Au8 9_555 . 5_555 60.00(19) yes
Sn8 Sn8 Au8 9_555 . 6_555 32.45(15) yes
Sn8 Sn8 Au8 9_555 . 7_555 115.1(3) yes
Sn8 Sn8 Au8 9_555 . 8_555 72.77(19) yes
Sn8 Sn8 Au8 9_555 . 9_555 0 yes
Sn8 Sn8 Au8 9_555 . 10_555 72.2(2) yes
Sn8 Sn8 Au8 9_555 . 11_555 65.69(18) yes
Sn8 Sn8 Au8 9_555 . 12_555 90 yes
Sn8 Sn8 Sn8 10_555 . 11_555 90 yes
Sn8 Sn8 Sn8 10_555 . 12_555 65.69(18) yes
Sn8 Sn8 Au8 10_555 . . 0 yes
Sn8 Sn8 Au8 10_555 . 2_555 101.2(2) yes
Sn8 Sn8 Au8 10_555 . 3_555 38.37(14) yes
Sn8 Sn8 Au8 10_555 . 5_555 115.1(3) yes
Sn8 Sn8 Au8 10_555 . 6_555 72.77(19) yes
Sn8 Sn8 Au8 10_555 . 7_555 60.00(19) yes
Sn8 Sn8 Au8 10_555 . 8_555 32.45(15) yes
Sn8 Sn8 Au8 10_555 . 9_555 72.2(2) yes
Sn8 Sn8 Au8 10_555 . 10_555 0 yes
Sn8 Sn8 Au8 10_555 . 11_555 90 yes
Sn8 Sn8 Au8 10_555 . 12_555 65.69(18) yes
Sn8 Sn8 Sn8 11_555 . 12_555 40.88(13) yes
Sn8 Sn8 Au8 11_555 . . 0 yes
Sn8 Sn8 Au8 11_555 . 2_555 35.53(12) yes
Sn8 Sn8 Au8 11_555 . 3_555 62.32(12) yes
Sn8 Sn8 Au8 11_555 . 5_555 32.45(16) yes
Sn8 Sn8 Au8 11_555 . 6_555 34.47(7) yes
Sn8 Sn8 Au8 11_555 . 7_555 72.77(19) yes
Sn8 Sn8 Au8 11_555 . 8_555 60.00(11) yes
Sn8 Sn8 Au8 11_555 . 9_555 65.69(18) yes
Sn8 Sn8 Au8 11_555 . 10_555 90 yes
Sn8 Sn8 Au8 11_555 . 11_555 0 yes
Sn8 Sn8 Au8 11_555 . 12_555 40.88(13) yes
Sn8 Sn8 Au8 12_555 . . 0 yes
Sn8 Sn8 Au8 12_555 . 2_555 35.53(12) yes
Sn8 Sn8 Au8 12_555 . 3_555 62.32(12) yes
Sn8 Sn8 Au8 12_555 . 5_555 72.77(19) yes
Sn8 Sn8 Au8 12_555 . 6_555 60.00(11) yes
Sn8 Sn8 Au8 12_555 . 7_555 32.45(16) yes
Sn8 Sn8 Au8 12_555 . 8_555 34.47(7) yes
Sn8 Sn8 Au8 12_555 . 9_555 90 yes
Sn8 Sn8 Au8 12_555 . 10_555 65.69(18) yes
Sn8 Sn8 Au8 12_555 . 11_555 40.88(13) yes
Sn8 Sn8 Au8 12_555 . 12_555 0 yes
Au8 Sn8 Au8 . . 2_555 0 yes
Au8 Sn8 Au8 . . 3_555 0 yes
Au8 Sn8 Au8 . . 5_555 0 yes
Au8 Sn8 Au8 . . 6_555 0 yes
Au8 Sn8 Au8 . . 7_555 0 yes
Au8 Sn8 Au8 . . 8_555 0 yes
Au8 Sn8 Au8 . . 9_555 0 yes
Au8 Sn8 Au8 . . 10_555 0 yes
Au8 Sn8 Au8 . . 11_555 0 yes
Au8 Sn8 Au8 . . 12_555 0 yes
Au8 Sn8 Au8 2_555 . 3_555 90 yes
Au8 Sn8 Au8 2_555 . 5_555 53.88(14) yes
Au8 Sn8 Au8 2_555 . 6_555 69.56(15) yes
Au8 Sn8 Au8 2_555 . 7_555 53.88(14) yes
Au8 Sn8 Au8 2_555 . 8_555 69.56(15) yes
Au8 Sn8 Au8 2_555 . 9_555 101.2(2) yes
Au8 Sn8 Au8 2_555 . 10_555 101.2(2) yes
Au8 Sn8 Au8 2_555 . 11_555 35.53(12) yes
Au8 Sn8 Au8 2_555 . 12_555 35.53(12) yes
Au8 Sn8 Au8 3_555 . 5_555 78.8(2) yes
Au8 Sn8 Au8 3_555 . 6_555 35.53(10) yes
Au8 Sn8 Au8 3_555 . 7_555 78.8(2) yes
Au8 Sn8 Au8 3_555 . 8_555 35.53(10) yes
Au8 Sn8 Au8 3_555 . 9_555 38.37(14) yes
Au8 Sn8 Au8 3_555 . 10_555 38.37(14) yes
Au8 Sn8 Au8 3_555 . 11_555 62.32(12) yes
Au8 Sn8 Au8 3_555 . 12_555 62.32(12) yes
Au8 Sn8 Au8 5_555 . 6_555 43.24(18) yes
Au8 Sn8 Au8 5_555 . 7_555 103.3(3) yes
Au8 Sn8 Au8 5_555 . 8_555 90 yes
Au8 Sn8 Au8 5_555 . 9_555 60.00(19) yes
Au8 Sn8 Au8 5_555 . 10_555 115.1(3) yes
Au8 Sn8 Au8 5_555 . 11_555 32.45(16) yes
Au8 Sn8 Au8 5_555 . 12_555 72.77(19) yes
Au8 Sn8 Au8 6_555 . 7_555 90 yes
Au8 Sn8 Au8 6_555 . 8_555 55.36(13) yes
Au8 Sn8 Au8 6_555 . 9_555 32.45(15) yes
Au8 Sn8 Au8 6_555 . 10_555 72.77(19) yes
Au8 Sn8 Au8 6_555 . 11_555 34.47(7) yes
Au8 Sn8 Au8 6_555 . 12_555 60.00(11) yes
Au8 Sn8 Au8 7_555 . 8_555 43.24(18) yes
Au8 Sn8 Au8 7_555 . 9_555 115.1(3) yes
Au8 Sn8 Au8 7_555 . 10_555 60.00(19) yes
Au8 Sn8 Au8 7_555 . 11_555 72.77(19) yes
Au8 Sn8 Au8 7_555 . 12_555 32.45(16) yes
Au8 Sn8 Au8 8_555 . 9_555 72.77(19) yes
Au8 Sn8 Au8 8_555 . 10_555 32.45(15) yes
Au8 Sn8 Au8 8_555 . 11_555 60.00(11) yes
Au8 Sn8 Au8 8_555 . 12_555 34.47(7) yes
Au8 Sn8 Au8 9_555 . 10_555 72.2(2) yes
Au8 Sn8 Au8 9_555 . 11_555 65.69(18) yes
Au8 Sn8 Au8 9_555 . 12_555 90 yes
Au8 Sn8 Au8 10_555 . 11_555 90 yes
Au8 Sn8 Au8 10_555 . 12_555 65.69(18) yes
Au8 Sn8 Au8 11_555 . 12_555 40.88(13) yes
Au31 Au8 Au31 . . 16_555 107.63(13) yes
Au31 Au8 Au32 . . . 19.7(2) yes
Au31 Au8 Au32 . . 2_555 142.90(17) yes
Au31 Au8 Au32 . . 15_555 88.42(11) yes
Au31 Au8 Au32 . . 16_555 126.1(3) yes
Au31 Au8 Au5 . . . 61.46(8) yes
Au31 Au8 Au5 . . 5_555 59.15(6) yes
Au31 Au8 Au5 . . 7_555 103.87(12) yes
Au31 Au8 Sn5 . . . 61.46(8) yes
Au31 Au8 Sn5 . . 5_555 59.15(6) yes
Au31 Au8 Sn5 . . 7_555 103.87(12) yes
Au31 Au8 Sn8 . . . 0 yes
Au31 Au8 Sn8 . . 2_555 118.00(11) yes
Au31 Au8 Sn8 . . 3_555 110.98(10) yes
Au31 Au8 Sn8 . . 5_555 73.36(11) yes
Au31 Au8 Sn8 . . 6_555 94.61(8) yes
Au31 Au8 Sn8 . . 7_555 168.3(2) yes
Au31 Au8 Sn8 . . 8_555 146.12(14) yes
Au31 Au8 Sn8 . . 9_555 73.36(13) yes
Au31 Au8 Sn8 . . 10_555 131.7(2) yes
Au31 Au8 Sn8 . . 11_555 105.45(9) yes
Au31 Au8 Sn8 . . 12_555 146.12(13) yes
Au31 Au8 Au8 . . 2_555 118.00(11) yes
Au31 Au8 Au8 . . 3_555 110.98(10) yes
Au31 Au8 Au8 . . 5_555 73.36(11) yes
Au31 Au8 Au8 . . 6_555 94.61(8) yes
Au31 Au8 Au8 . . 7_555 168.3(2) yes
Au31 Au8 Au8 . . 8_555 146.12(14) yes
Au31 Au8 Au8 . . 9_555 73.36(13) yes
Au31 Au8 Au8 . . 10_555 131.7(2) yes
Au31 Au8 Au8 . . 11_555 105.45(9) yes
Au31 Au8 Au8 . . 12_555 146.12(13) yes
Au31 Au8 Au32 16_555 . . 126.1(3) yes
Au31 Au8 Au32 16_555 . 2_555 88.42(11) yes
Au31 Au8 Au32 16_555 . 15_555 142.90(17) yes
Au31 Au8 Au32 16_555 . 16_555 19.7(2) yes
Au31 Au8 Au5 16_555 . . 61.46(8) yes
Au31 Au8 Au5 16_555 . 5_555 103.87(12) yes
Au31 Au8 Au5 16_555 . 7_555 59.15(6) yes
Au31 Au8 Sn5 16_555 . . 61.46(8) yes
Au31 Au8 Sn5 16_555 . 5_555 103.87(12) yes
Au31 Au8 Sn5 16_555 . 7_555 59.15(6) yes
Au31 Au8 Sn8 16_555 . . 0 yes
Au31 Au8 Sn8 16_555 . 2_555 118.00(11) yes
Au31 Au8 Sn8 16_555 . 3_555 110.98(10) yes
Au31 Au8 Sn8 16_555 . 5_555 168.3(2) yes
Au31 Au8 Sn8 16_555 . 6_555 146.12(14) yes
Au31 Au8 Sn8 16_555 . 7_555 73.36(11) yes
Au31 Au8 Sn8 16_555 . 8_555 94.61(8) yes
Au31 Au8 Sn8 16_555 . 9_555 131.7(2) yes
Au31 Au8 Sn8 16_555 . 10_555 73.36(13) yes
Au31 Au8 Sn8 16_555 . 11_555 146.12(13) yes
Au31 Au8 Sn8 16_555 . 12_555 105.45(9) yes
Au31 Au8 Au8 16_555 . 2_555 118.00(11) yes
Au31 Au8 Au8 16_555 . 3_555 110.98(10) yes
Au31 Au8 Au8 16_555 . 5_555 168.3(2) yes
Au31 Au8 Au8 16_555 . 6_555 146.12(14) yes
Au31 Au8 Au8 16_555 . 7_555 73.36(11) yes
Au31 Au8 Au8 16_555 . 8_555 94.61(8) yes
Au31 Au8 Au8 16_555 . 9_555 131.7(2) yes
Au31 Au8 Au8 16_555 . 10_555 73.36(13) yes
Au31 Au8 Au8 16_555 . 11_555 146.12(13) yes
Au31 Au8 Au8 16_555 . 12_555 105.45(9) yes
Au32 Au8 Au32 . . 2_555 137.9(3) yes
Au32 Au8 Au32 . . 15_555 76.8(2) yes
Au32 Au8 Au32 . . 16_555 142.9(4) yes
Au32 Au8 Au5 . . . 72.1(2) yes
Au32 Au8 Au5 . . 5_555 65.4(2) yes
Au32 Au8 Au5 . . 7_555 117.9(3) yes
Au32 Au8 Sn5 . . . 72.1(2) yes
Au32 Au8 Sn5 . . 5_555 65.4(2) yes
Au32 Au8 Sn5 . . 7_555 117.9(3) yes
Au32 Au8 Sn8 . . . 0 yes
Au32 Au8 Sn8 . . 2_555 107.7(2) yes
Au32 Au8 Sn8 . . 3_555 95.3(2) yes
Au32 Au8 Sn8 . . 5_555 56.9(2) yes
Au32 Au8 Sn8 . . 6_555 75.0(2) yes
Au32 Au8 Sn8 . . 7_555 160.2(3) yes
Au32 Au8 Sn8 . . 8_555 128.5(3) yes
Au32 Au8 Sn8 . . 9_555 56.9(2) yes
Au32 Au8 Sn8 . . 10_555 124.9(3) yes
Au32 Au8 Sn8 . . 11_555 87.7(2) yes
Au32 Au8 Sn8 . . 12_555 128.5(3) yes
Au32 Au8 Au8 . . 2_555 107.7(2) yes
Au32 Au8 Au8 . . 3_555 95.3(2) yes
Au32 Au8 Au8 . . 5_555 56.9(2) yes
Au32 Au8 Au8 . . 6_555 75.0(2) yes
Au32 Au8 Au8 . . 7_555 160.2(3) yes
Au32 Au8 Au8 . . 8_555 128.5(3) yes
Au32 Au8 Au8 . . 9_555 56.9(2) yes
Au32 Au8 Au8 . . 10_555 124.9(3) yes
Au32 Au8 Au8 . . 11_555 87.7(2) yes
Au32 Au8 Au8 . . 12_555 128.5(3) yes
Au32 Au8 Au32 2_555 . 15_555 61.49(16) yes
Au32 Au8 Au32 2_555 . 16_555 76.8(2) yes
Au32 Au8 Au5 2_555 . . 148.94(11) yes
Au32 Au8 Au5 2_555 . 5_555 84.90(15) yes
Au32 Au8 Au5 2_555 . 7_555 55.56(12) yes
Au32 Au8 Sn5 2_555 . . 148.94(11) yes
Au32 Au8 Sn5 2_555 . 5_555 84.90(15) yes
Au32 Au8 Sn5 2_555 . 7_555 55.56(12) yes
Au32 Au8 Sn8 2_555 . . 0 yes
Au32 Au8 Sn8 2_555 . 2_555 30.90(11) yes
Au32 Au8 Sn8 2_555 . 3_555 92.85(17) yes
Au32 Au8 Sn8 2_555 . 5_555 84.5(2) yes
Au32 Au8 Sn8 2_555 . 6_555 88.76(16) yes
Au32 Au8 Sn8 2_555 . 7_555 26.26(15) yes
Au32 Au8 Sn8 2_555 . 8_555 60.23(13) yes
Au32 Au8 Sn8 2_555 . 9_555 120.5(2) yes
Au32 Au8 Sn8 2_555 . 10_555 84.5(2) yes
Au32 Au8 Sn8 2_555 . 11_555 60.23(15) yes
Au32 Au8 Sn8 2_555 . 12_555 31.39(11) yes
Au32 Au8 Au8 2_555 . 2_555 30.90(11) yes
Au32 Au8 Au8 2_555 . 3_555 92.85(17) yes
Au32 Au8 Au8 2_555 . 5_555 84.5(2) yes
Au32 Au8 Au8 2_555 . 6_555 88.76(16) yes
Au32 Au8 Au8 2_555 . 7_555 26.26(15) yes
Au32 Au8 Au8 2_555 . 8_555 60.23(13) yes
Au32 Au8 Au8 2_555 . 9_555 120.5(2) yes
Au32 Au8 Au8 2_555 . 10_555 84.5(2) yes
Au32 Au8 Au8 2_555 . 11_555 60.23(15) yes
Au32 Au8 Au8 2_555 . 12_555 31.39(11) yes
Au32 Au8 Au32 15_555 . 16_555 137.9(3) yes
Au32 Au8 Au5 15_555 . . 148.94(11) yes
Au32 Au8 Au5 15_555 . 5_555 55.56(12) yes
Au32 Au8 Au5 15_555 . 7_555 84.90(15) yes
Au32 Au8 Sn5 15_555 . . 148.94(11) yes
Au32 Au8 Sn5 15_555 . 5_555 55.56(12) yes
Au32 Au8 Sn5 15_555 . 7_555 84.90(15) yes
Au32 Au8 Sn8 15_555 . . 0 yes
Au32 Au8 Sn8 15_555 . 2_555 30.90(11) yes
Au32 Au8 Sn8 15_555 . 3_555 92.85(17) yes
Au32 Au8 Sn8 15_555 . 5_555 26.26(15) yes
Au32 Au8 Sn8 15_555 . 6_555 60.23(13) yes
Au32 Au8 Sn8 15_555 . 7_555 84.5(2) yes
Au32 Au8 Sn8 15_555 . 8_555 88.76(16) yes
Au32 Au8 Sn8 15_555 . 9_555 84.5(2) yes
Au32 Au8 Sn8 15_555 . 10_555 120.5(2) yes
Au32 Au8 Sn8 15_555 . 11_555 31.39(11) yes
Au32 Au8 Sn8 15_555 . 12_555 60.23(15) yes
Au32 Au8 Au8 15_555 . 2_555 30.90(11) yes
Au32 Au8 Au8 15_555 . 3_555 92.85(17) yes
Au32 Au8 Au8 15_555 . 5_555 26.26(15) yes
Au32 Au8 Au8 15_555 . 6_555 60.23(13) yes
Au32 Au8 Au8 15_555 . 7_555 84.5(2) yes
Au32 Au8 Au8 15_555 . 8_555 88.76(16) yes
Au32 Au8 Au8 15_555 . 9_555 84.5(2) yes
Au32 Au8 Au8 15_555 . 10_555 120.5(2) yes
Au32 Au8 Au8 15_555 . 11_555 31.39(11) yes
Au32 Au8 Au8 15_555 . 12_555 60.23(15) yes
Au32 Au8 Au5 16_555 . . 72.1(2) yes
Au32 Au8 Au5 16_555 . 5_555 117.9(3) yes
Au32 Au8 Au5 16_555 . 7_555 65.4(2) yes
Au32 Au8 Sn5 16_555 . . 72.1(2) yes
Au32 Au8 Sn5 16_555 . 5_555 117.9(3) yes
Au32 Au8 Sn5 16_555 . 7_555 65.4(2) yes
Au32 Au8 Sn8 16_555 . . 0 yes
Au32 Au8 Sn8 16_555 . 2_555 107.7(2) yes
Au32 Au8 Sn8 16_555 . 3_555 95.3(2) yes
Au32 Au8 Sn8 16_555 . 5_555 160.2(3) yes
Au32 Au8 Sn8 16_555 . 6_555 128.5(3) yes
Au32 Au8 Sn8 16_555 . 7_555 56.9(2) yes
Au32 Au8 Sn8 16_555 . 8_555 75.0(2) yes
Au32 Au8 Sn8 16_555 . 9_555 124.9(3) yes
Au32 Au8 Sn8 16_555 . 10_555 56.9(2) yes
Au32 Au8 Sn8 16_555 . 11_555 128.5(3) yes
Au32 Au8 Sn8 16_555 . 12_555 87.7(2) yes
Au32 Au8 Au8 16_555 . 2_555 107.7(2) yes
Au32 Au8 Au8 16_555 . 3_555 95.3(2) yes
Au32 Au8 Au8 16_555 . 5_555 160.2(3) yes
Au32 Au8 Au8 16_555 . 6_555 128.5(3) yes
Au32 Au8 Au8 16_555 . 7_555 56.9(2) yes
Au32 Au8 Au8 16_555 . 8_555 75.0(2) yes
Au32 Au8 Au8 16_555 . 9_555 124.9(3) yes
Au32 Au8 Au8 16_555 . 10_555 56.9(2) yes
Au32 Au8 Au8 16_555 . 11_555 128.5(3) yes
Au32 Au8 Au8 16_555 . 12_555 87.7(2) yes
Au5 Au8 Au5 . . 5_555 108.32(12) yes
Au5 Au8 Au5 . . 7_555 108.32(12) yes
Au5 Au8 Sn5 . . . 0 yes
Au5 Au8 Sn5 . . 5_555 108.32(12) yes
Au5 Au8 Sn5 . . 7_555 108.32(12) yes
Au5 Au8 Sn8 . . . 0 yes
Au5 Au8 Sn8 . . 2_555 178.6(2) yes
Au5 Au8 Sn8 . . 3_555 91.36(15) yes
Au5 Au8 Sn8 . . 5_555 126.43(14) yes
Au5 Au8 Sn8 . . 6_555 111.62(13) yes
Au5 Au8 Sn8 . . 7_555 126.43(14) yes
Au5 Au8 Sn8 . . 8_555 111.62(13) yes
Au5 Au8 Sn8 . . 9_555 79.9(2) yes
Au5 Au8 Sn8 . . 10_555 79.9(2) yes
Au5 Au8 Sn8 . . 11_555 145.55(14) yes
Au5 Au8 Sn8 . . 12_555 145.55(14) yes
Au5 Au8 Au8 . . 2_555 178.6(2) yes
Au5 Au8 Au8 . . 3_555 91.36(15) yes
Au5 Au8 Au8 . . 5_555 126.43(14) yes
Au5 Au8 Au8 . . 6_555 111.62(13) yes
Au5 Au8 Au8 . . 7_555 126.43(14) yes
Au5 Au8 Au8 . . 8_555 111.62(13) yes
Au5 Au8 Au8 . . 9_555 79.9(2) yes
Au5 Au8 Au8 . . 10_555 79.9(2) yes
Au5 Au8 Au8 . . 11_555 145.55(14) yes
Au5 Au8 Au8 . . 12_555 145.55(14) yes
Au5 Au8 Au5 5_555 . 7_555 55.58(8) yes
Au5 Au8 Sn5 5_555 . . 108.32(12) yes
Au5 Au8 Sn5 5_555 . 5_555 0 yes
Au5 Au8 Sn5 5_555 . 7_555 55.58(8) yes
Au5 Au8 Sn8 5_555 . . 0 yes
Au5 Au8 Sn8 5_555 . 2_555 70.50(14) yes
Au5 Au8 Sn8 5_555 . 3_555 145.01(12) yes
Au5 Au8 Sn8 5_555 . 5_555 66.24(17) yes
Au5 Au8 Sn8 5_555 . 6_555 109.48(11) yes
Au5 Au8 Sn8 5_555 . 7_555 109.2(2) yes
Au5 Au8 Sn8 5_555 . 8_555 140.06(16) yes
Au5 Au8 Sn8 5_555 . 9_555 115.63(13) yes
Au5 Au8 Sn8 5_555 . 10_555 169.1(2) yes
Au5 Au8 Sn8 5_555 . 11_555 86.91(10) yes
Au5 Au8 Sn8 5_555 . 12_555 105.77(14) yes
Au5 Au8 Au8 5_555 . 2_555 70.50(14) yes
Au5 Au8 Au8 5_555 . 3_555 145.01(12) yes
Au5 Au8 Au8 5_555 . 5_555 66.24(17) yes
Au5 Au8 Au8 5_555 . 6_555 109.48(11) yes
Au5 Au8 Au8 5_555 . 7_555 109.2(2) yes
Au5 Au8 Au8 5_555 . 8_555 140.06(16) yes
Au5 Au8 Au8 5_555 . 9_555 115.63(13) yes
Au5 Au8 Au8 5_555 . 10_555 169.1(2) yes
Au5 Au8 Au8 5_555 . 11_555 86.91(10) yes
Au5 Au8 Au8 5_555 . 12_555 105.77(14) yes
Au5 Au8 Sn5 7_555 . . 108.32(12) yes
Au5 Au8 Sn5 7_555 . 5_555 55.58(8) yes
Au5 Au8 Sn5 7_555 . 7_555 0 yes
Au5 Au8 Sn8 7_555 . . 0 yes
Au5 Au8 Sn8 7_555 . 2_555 70.50(14) yes
Au5 Au8 Sn8 7_555 . 3_555 145.01(12) yes
Au5 Au8 Sn8 7_555 . 5_555 109.2(2) yes
Au5 Au8 Sn8 7_555 . 6_555 140.06(16) yes
Au5 Au8 Sn8 7_555 . 7_555 66.24(17) yes
Au5 Au8 Sn8 7_555 . 8_555 109.48(11) yes
Au5 Au8 Sn8 7_555 . 9_555 169.1(2) yes
Au5 Au8 Sn8 7_555 . 10_555 115.63(13) yes
Au5 Au8 Sn8 7_555 . 11_555 105.77(14) yes
Au5 Au8 Sn8 7_555 . 12_555 86.91(10) yes
Au5 Au8 Au8 7_555 . 2_555 70.50(14) yes
Au5 Au8 Au8 7_555 . 3_555 145.01(12) yes
Au5 Au8 Au8 7_555 . 5_555 109.2(2) yes
Au5 Au8 Au8 7_555 . 6_555 140.06(16) yes
Au5 Au8 Au8 7_555 . 7_555 66.24(17) yes
Au5 Au8 Au8 7_555 . 8_555 109.48(11) yes
Au5 Au8 Au8 7_555 . 9_555 169.1(2) yes
Au5 Au8 Au8 7_555 . 10_555 115.63(13) yes
Au5 Au8 Au8 7_555 . 11_555 105.77(14) yes
Au5 Au8 Au8 7_555 . 12_555 86.91(10) yes
Sn5 Au8 Sn5 . . 5_555 108.32(12) yes
Sn5 Au8 Sn5 . . 7_555 108.32(12) yes
Sn5 Au8 Sn8 . . . 0 yes
Sn5 Au8 Sn8 . . 2_555 178.6(2) yes
Sn5 Au8 Sn8 . . 3_555 91.36(15) yes
Sn5 Au8 Sn8 . . 5_555 126.43(14) yes
Sn5 Au8 Sn8 . . 6_555 111.62(13) yes
Sn5 Au8 Sn8 . . 7_555 126.43(14) yes
Sn5 Au8 Sn8 . . 8_555 111.62(13) yes
Sn5 Au8 Sn8 . . 9_555 79.9(2) yes
Sn5 Au8 Sn8 . . 10_555 79.9(2) yes
Sn5 Au8 Sn8 . . 11_555 145.55(14) yes
Sn5 Au8 Sn8 . . 12_555 145.55(14) yes
Sn5 Au8 Au8 . . 2_555 178.6(2) yes
Sn5 Au8 Au8 . . 3_555 91.36(15) yes
Sn5 Au8 Au8 . . 5_555 126.43(14) yes
Sn5 Au8 Au8 . . 6_555 111.62(13) yes
Sn5 Au8 Au8 . . 7_555 126.43(14) yes
Sn5 Au8 Au8 . . 8_555 111.62(13) yes
Sn5 Au8 Au8 . . 9_555 79.9(2) yes
Sn5 Au8 Au8 . . 10_555 79.9(2) yes
Sn5 Au8 Au8 . . 11_555 145.55(14) yes
Sn5 Au8 Au8 . . 12_555 145.55(14) yes
Sn5 Au8 Sn5 5_555 . 7_555 55.58(8) yes
Sn5 Au8 Sn8 5_555 . . 0 yes
Sn5 Au8 Sn8 5_555 . 2_555 70.50(14) yes
Sn5 Au8 Sn8 5_555 . 3_555 145.01(12) yes
Sn5 Au8 Sn8 5_555 . 5_555 66.24(17) yes
Sn5 Au8 Sn8 5_555 . 6_555 109.48(11) yes
Sn5 Au8 Sn8 5_555 . 7_555 109.2(2) yes
Sn5 Au8 Sn8 5_555 . 8_555 140.06(16) yes
Sn5 Au8 Sn8 5_555 . 9_555 115.63(13) yes
Sn5 Au8 Sn8 5_555 . 10_555 169.1(2) yes
Sn5 Au8 Sn8 5_555 . 11_555 86.91(10) yes
Sn5 Au8 Sn8 5_555 . 12_555 105.77(14) yes
Sn5 Au8 Au8 5_555 . 2_555 70.50(14) yes
Sn5 Au8 Au8 5_555 . 3_555 145.01(12) yes
Sn5 Au8 Au8 5_555 . 5_555 66.24(17) yes
Sn5 Au8 Au8 5_555 . 6_555 109.48(11) yes
Sn5 Au8 Au8 5_555 . 7_555 109.2(2) yes
Sn5 Au8 Au8 5_555 . 8_555 140.06(16) yes
Sn5 Au8 Au8 5_555 . 9_555 115.63(13) yes
Sn5 Au8 Au8 5_555 . 10_555 169.1(2) yes
Sn5 Au8 Au8 5_555 . 11_555 86.91(10) yes
Sn5 Au8 Au8 5_555 . 12_555 105.77(14) yes
Sn5 Au8 Sn8 7_555 . . 0 yes
Sn5 Au8 Sn8 7_555 . 2_555 70.50(14) yes
Sn5 Au8 Sn8 7_555 . 3_555 145.01(12) yes
Sn5 Au8 Sn8 7_555 . 5_555 109.2(2) yes
Sn5 Au8 Sn8 7_555 . 6_555 140.06(16) yes
Sn5 Au8 Sn8 7_555 . 7_555 66.24(17) yes
Sn5 Au8 Sn8 7_555 . 8_555 109.48(11) yes
Sn5 Au8 Sn8 7_555 . 9_555 169.1(2) yes
Sn5 Au8 Sn8 7_555 . 10_555 115.63(13) yes
Sn5 Au8 Sn8 7_555 . 11_555 105.77(14) yes
Sn5 Au8 Sn8 7_555 . 12_555 86.91(10) yes
Sn5 Au8 Au8 7_555 . 2_555 70.50(14) yes
Sn5 Au8 Au8 7_555 . 3_555 145.01(12) yes
Sn5 Au8 Au8 7_555 . 5_555 109.2(2) yes
Sn5 Au8 Au8 7_555 . 6_555 140.06(16) yes
Sn5 Au8 Au8 7_555 . 7_555 66.24(17) yes
Sn5 Au8 Au8 7_555 . 8_555 109.48(11) yes
Sn5 Au8 Au8 7_555 . 9_555 169.1(2) yes
Sn5 Au8 Au8 7_555 . 10_555 115.63(13) yes
Sn5 Au8 Au8 7_555 . 11_555 105.77(14) yes
Sn5 Au8 Au8 7_555 . 12_555 86.91(10) yes
Sn8 Au8 Sn8 . . 2_555 0 yes
Sn8 Au8 Sn8 . . 3_555 0 yes
Sn8 Au8 Sn8 . . 5_555 0 yes
Sn8 Au8 Sn8 . . 6_555 0 yes
Sn8 Au8 Sn8 . . 7_555 0 yes
Sn8 Au8 Sn8 . . 8_555 0 yes
Sn8 Au8 Sn8 . . 9_555 0 yes
Sn8 Au8 Sn8 . . 10_555 0 yes
Sn8 Au8 Sn8 . . 11_555 0 yes
Sn8 Au8 Sn8 . . 12_555 0 yes
Sn8 Au8 Au8 . . 2_555 0 yes
Sn8 Au8 Au8 . . 3_555 0 yes
Sn8 Au8 Au8 . . 5_555 0 yes
Sn8 Au8 Au8 . . 6_555 0 yes
Sn8 Au8 Au8 . . 7_555 0 yes
Sn8 Au8 Au8 . . 8_555 0 yes
Sn8 Au8 Au8 . . 9_555 0 yes
Sn8 Au8 Au8 . . 10_555 0 yes
Sn8 Au8 Au8 . . 11_555 0 yes
Sn8 Au8 Au8 . . 12_555 0 yes
Sn8 Au8 Sn8 2_555 . 3_555 90 yes
Sn8 Au8 Sn8 2_555 . 5_555 53.88(14) yes
Sn8 Au8 Sn8 2_555 . 6_555 69.56(15) yes
Sn8 Au8 Sn8 2_555 . 7_555 53.88(14) yes
Sn8 Au8 Sn8 2_555 . 8_555 69.56(15) yes
Sn8 Au8 Sn8 2_555 . 9_555 101.2(2) yes
Sn8 Au8 Sn8 2_555 . 10_555 101.2(2) yes
Sn8 Au8 Sn8 2_555 . 11_555 35.53(12) yes
Sn8 Au8 Sn8 2_555 . 12_555 35.53(12) yes
Sn8 Au8 Au8 2_555 . 2_555 0 yes
Sn8 Au8 Au8 2_555 . 3_555 90 yes
Sn8 Au8 Au8 2_555 . 5_555 53.88(14) yes
Sn8 Au8 Au8 2_555 . 6_555 69.56(15) yes
Sn8 Au8 Au8 2_555 . 7_555 53.88(14) yes
Sn8 Au8 Au8 2_555 . 8_555 69.56(15) yes
Sn8 Au8 Au8 2_555 . 9_555 101.2(2) yes
Sn8 Au8 Au8 2_555 . 10_555 101.2(2) yes
Sn8 Au8 Au8 2_555 . 11_555 35.53(12) yes
Sn8 Au8 Au8 2_555 . 12_555 35.53(12) yes
Sn8 Au8 Sn8 3_555 . 5_555 78.8(2) yes
Sn8 Au8 Sn8 3_555 . 6_555 35.53(10) yes
Sn8 Au8 Sn8 3_555 . 7_555 78.8(2) yes
Sn8 Au8 Sn8 3_555 . 8_555 35.53(10) yes
Sn8 Au8 Sn8 3_555 . 9_555 38.37(14) yes
Sn8 Au8 Sn8 3_555 . 10_555 38.37(14) yes
Sn8 Au8 Sn8 3_555 . 11_555 62.32(12) yes
Sn8 Au8 Sn8 3_555 . 12_555 62.32(12) yes
Sn8 Au8 Au8 3_555 . 2_555 90 yes
Sn8 Au8 Au8 3_555 . 3_555 0 yes
Sn8 Au8 Au8 3_555 . 5_555 78.8(2) yes
Sn8 Au8 Au8 3_555 . 6_555 35.53(10) yes
Sn8 Au8 Au8 3_555 . 7_555 78.8(2) yes
Sn8 Au8 Au8 3_555 . 8_555 35.53(10) yes
Sn8 Au8 Au8 3_555 . 9_555 38.37(14) yes
Sn8 Au8 Au8 3_555 . 10_555 38.37(14) yes
Sn8 Au8 Au8 3_555 . 11_555 62.32(12) yes
Sn8 Au8 Au8 3_555 . 12_555 62.32(12) yes
Sn8 Au8 Sn8 5_555 . 6_555 43.24(18) yes
Sn8 Au8 Sn8 5_555 . 7_555 103.3(3) yes
Sn8 Au8 Sn8 5_555 . 8_555 90 yes
Sn8 Au8 Sn8 5_555 . 9_555 60.00(19) yes
Sn8 Au8 Sn8 5_555 . 10_555 115.1(3) yes
Sn8 Au8 Sn8 5_555 . 11_555 32.45(16) yes
Sn8 Au8 Sn8 5_555 . 12_555 72.77(19) yes
Sn8 Au8 Au8 5_555 . 2_555 53.88(14) yes
Sn8 Au8 Au8 5_555 . 3_555 78.8(2) yes
Sn8 Au8 Au8 5_555 . 5_555 0 yes
Sn8 Au8 Au8 5_555 . 6_555 43.24(18) yes
Sn8 Au8 Au8 5_555 . 7_555 103.3(3) yes
Sn8 Au8 Au8 5_555 . 8_555 90 yes
Sn8 Au8 Au8 5_555 . 9_555 60.00(19) yes
Sn8 Au8 Au8 5_555 . 10_555 115.1(3) yes
Sn8 Au8 Au8 5_555 . 11_555 32.45(16) yes
Sn8 Au8 Au8 5_555 . 12_555 72.77(19) yes
Sn8 Au8 Sn8 6_555 . 7_555 90 yes
Sn8 Au8 Sn8 6_555 . 8_555 55.36(13) yes
Sn8 Au8 Sn8 6_555 . 9_555 32.45(15) yes
Sn8 Au8 Sn8 6_555 . 10_555 72.77(19) yes
Sn8 Au8 Sn8 6_555 . 11_555 34.47(7) yes
Sn8 Au8 Sn8 6_555 . 12_555 60.00(11) yes
Sn8 Au8 Au8 6_555 . 2_555 69.56(15) yes
Sn8 Au8 Au8 6_555 . 3_555 35.53(10) yes
Sn8 Au8 Au8 6_555 . 5_555 43.24(18) yes
Sn8 Au8 Au8 6_555 . 6_555 0 yes
Sn8 Au8 Au8 6_555 . 7_555 90 yes
Sn8 Au8 Au8 6_555 . 8_555 55.36(13) yes
Sn8 Au8 Au8 6_555 . 9_555 32.45(15) yes
Sn8 Au8 Au8 6_555 . 10_555 72.77(19) yes
Sn8 Au8 Au8 6_555 . 11_555 34.47(7) yes
Sn8 Au8 Au8 6_555 . 12_555 60.00(11) yes
Sn8 Au8 Sn8 7_555 . 8_555 43.24(18) yes
Sn8 Au8 Sn8 7_555 . 9_555 115.1(3) yes
Sn8 Au8 Sn8 7_555 . 10_555 60.00(19) yes
Sn8 Au8 Sn8 7_555 . 11_555 72.77(19) yes
Sn8 Au8 Sn8 7_555 . 12_555 32.45(16) yes
Sn8 Au8 Au8 7_555 . 2_555 53.88(14) yes
Sn8 Au8 Au8 7_555 . 3_555 78.8(2) yes
Sn8 Au8 Au8 7_555 . 5_555 103.3(3) yes
Sn8 Au8 Au8 7_555 . 6_555 90 yes
Sn8 Au8 Au8 7_555 . 7_555 0 yes
Sn8 Au8 Au8 7_555 . 8_555 43.24(18) yes
Sn8 Au8 Au8 7_555 . 9_555 115.1(3) yes
Sn8 Au8 Au8 7_555 . 10_555 60.00(19) yes
Sn8 Au8 Au8 7_555 . 11_555 72.77(19) yes
Sn8 Au8 Au8 7_555 . 12_555 32.45(16) yes
Sn8 Au8 Sn8 8_555 . 9_555 72.77(19) yes
Sn8 Au8 Sn8 8_555 . 10_555 32.45(15) yes
Sn8 Au8 Sn8 8_555 . 11_555 60.00(11) yes
Sn8 Au8 Sn8 8_555 . 12_555 34.47(7) yes
Sn8 Au8 Au8 8_555 . 2_555 69.56(15) yes
Sn8 Au8 Au8 8_555 . 3_555 35.53(10) yes
Sn8 Au8 Au8 8_555 . 5_555 90 yes
Sn8 Au8 Au8 8_555 . 6_555 55.36(13) yes
Sn8 Au8 Au8 8_555 . 7_555 43.24(18) yes
Sn8 Au8 Au8 8_555 . 8_555 0 yes
Sn8 Au8 Au8 8_555 . 9_555 72.77(19) yes
Sn8 Au8 Au8 8_555 . 10_555 32.45(15) yes
Sn8 Au8 Au8 8_555 . 11_555 60.00(11) yes
Sn8 Au8 Au8 8_555 . 12_555 34.47(7) yes
Sn8 Au8 Sn8 9_555 . 10_555 72.2(2) yes
Sn8 Au8 Sn8 9_555 . 11_555 65.69(18) yes
Sn8 Au8 Sn8 9_555 . 12_555 90 yes
Sn8 Au8 Au8 9_555 . 2_555 101.2(2) yes
Sn8 Au8 Au8 9_555 . 3_555 38.37(14) yes
Sn8 Au8 Au8 9_555 . 5_555 60.00(19) yes
Sn8 Au8 Au8 9_555 . 6_555 32.45(15) yes
Sn8 Au8 Au8 9_555 . 7_555 115.1(3) yes
Sn8 Au8 Au8 9_555 . 8_555 72.77(19) yes
Sn8 Au8 Au8 9_555 . 9_555 0 yes
Sn8 Au8 Au8 9_555 . 10_555 72.2(2) yes
Sn8 Au8 Au8 9_555 . 11_555 65.69(18) yes
Sn8 Au8 Au8 9_555 . 12_555 90 yes
Sn8 Au8 Sn8 10_555 . 11_555 90 yes
Sn8 Au8 Sn8 10_555 . 12_555 65.69(18) yes
Sn8 Au8 Au8 10_555 . 2_555 101.2(2) yes
Sn8 Au8 Au8 10_555 . 3_555 38.37(14) yes
Sn8 Au8 Au8 10_555 . 5_555 115.1(3) yes
Sn8 Au8 Au8 10_555 . 6_555 72.77(19) yes
Sn8 Au8 Au8 10_555 . 7_555 60.00(19) yes
Sn8 Au8 Au8 10_555 . 8_555 32.45(15) yes
Sn8 Au8 Au8 10_555 . 9_555 72.2(2) yes
Sn8 Au8 Au8 10_555 . 10_555 0 yes
Sn8 Au8 Au8 10_555 . 11_555 90 yes
Sn8 Au8 Au8 10_555 . 12_555 65.69(18) yes
Sn8 Au8 Sn8 11_555 . 12_555 40.88(13) yes
Sn8 Au8 Au8 11_555 . 2_555 35.53(12) yes
Sn8 Au8 Au8 11_555 . 3_555 62.32(12) yes
Sn8 Au8 Au8 11_555 . 5_555 32.45(16) yes
Sn8 Au8 Au8 11_555 . 6_555 34.47(7) yes
Sn8 Au8 Au8 11_555 . 7_555 72.77(19) yes
Sn8 Au8 Au8 11_555 . 8_555 60.00(11) yes
Sn8 Au8 Au8 11_555 . 9_555 65.69(18) yes
Sn8 Au8 Au8 11_555 . 10_555 90 yes
Sn8 Au8 Au8 11_555 . 11_555 0 yes
Sn8 Au8 Au8 11_555 . 12_555 40.88(13) yes
Sn8 Au8 Au8 12_555 . 2_555 35.53(12) yes
Sn8 Au8 Au8 12_555 . 3_555 62.32(12) yes
Sn8 Au8 Au8 12_555 . 5_555 72.77(19) yes
Sn8 Au8 Au8 12_555 . 6_555 60.00(11) yes
Sn8 Au8 Au8 12_555 . 7_555 32.45(16) yes
Sn8 Au8 Au8 12_555 . 8_555 34.47(7) yes
Sn8 Au8 Au8 12_555 . 9_555 90 yes
Sn8 Au8 Au8 12_555 . 10_555 65.69(18) yes
Sn8 Au8 Au8 12_555 . 11_555 40.88(13) yes
Sn8 Au8 Au8 12_555 . 12_555 0 yes
Au8 Au8 Au8 2_555 . 3_555 90 yes
Au8 Au8 Au8 2_555 . 5_555 53.88(14) yes
Au8 Au8 Au8 2_555 . 6_555 69.56(15) yes
Au8 Au8 Au8 2_555 . 7_555 53.88(14) yes
Au8 Au8 Au8 2_555 . 8_555 69.56(15) yes
Au8 Au8 Au8 2_555 . 9_555 101.2(2) yes
Au8 Au8 Au8 2_555 . 10_555 101.2(2) yes
Au8 Au8 Au8 2_555 . 11_555 35.53(12) yes
Au8 Au8 Au8 2_555 . 12_555 35.53(12) yes
Au8 Au8 Au8 3_555 . 5_555 78.8(2) yes
Au8 Au8 Au8 3_555 . 6_555 35.53(10) yes
Au8 Au8 Au8 3_555 . 7_555 78.8(2) yes
Au8 Au8 Au8 3_555 . 8_555 35.53(10) yes
Au8 Au8 Au8 3_555 . 9_555 38.37(14) yes
Au8 Au8 Au8 3_555 . 10_555 38.37(14) yes
Au8 Au8 Au8 3_555 . 11_555 62.32(12) yes
Au8 Au8 Au8 3_555 . 12_555 62.32(12) yes
Au8 Au8 Au8 5_555 . 6_555 43.24(18) yes
Au8 Au8 Au8 5_555 . 7_555 103.3(3) yes
Au8 Au8 Au8 5_555 . 8_555 90 yes
Au8 Au8 Au8 5_555 . 9_555 60.00(19) yes
Au8 Au8 Au8 5_555 . 10_555 115.1(3) yes
Au8 Au8 Au8 5_555 . 11_555 32.45(16) yes
Au8 Au8 Au8 5_555 . 12_555 72.77(19) yes
Au8 Au8 Au8 6_555 . 7_555 90 yes
Au8 Au8 Au8 6_555 . 8_555 55.36(13) yes
Au8 Au8 Au8 6_555 . 9_555 32.45(15) yes
Au8 Au8 Au8 6_555 . 10_555 72.77(19) yes
Au8 Au8 Au8 6_555 . 11_555 34.47(7) yes
Au8 Au8 Au8 6_555 . 12_555 60.00(11) yes
Au8 Au8 Au8 7_555 . 8_555 43.24(18) yes
Au8 Au8 Au8 7_555 . 9_555 115.1(3) yes
Au8 Au8 Au8 7_555 . 10_555 60.00(19) yes
Au8 Au8 Au8 7_555 . 11_555 72.77(19) yes
Au8 Au8 Au8 7_555 . 12_555 32.45(16) yes
Au8 Au8 Au8 8_555 . 9_555 72.77(19) yes
Au8 Au8 Au8 8_555 . 10_555 32.45(15) yes
Au8 Au8 Au8 8_555 . 11_555 60.00(11) yes
Au8 Au8 Au8 8_555 . 12_555 34.47(7) yes
Au8 Au8 Au8 9_555 . 10_555 72.2(2) yes
Au8 Au8 Au8 9_555 . 11_555 65.69(18) yes
Au8 Au8 Au8 9_555 . 12_555 90 yes
Au8 Au8 Au8 10_555 . 11_555 90 yes
Au8 Au8 Au8 10_555 . 12_555 65.69(18) yes
Au8 Au8 Au8 11_555 . 12_555 40.88(13) yes
Au1 Ca9 Au1 . . 5_555 83.32(4) yes
Au1 Ca9 Au1 . . 35_455 101.52(12) yes
Au1 Ca9 Au1 . . 16_555 60.62(8) yes
Au1 Ca9 Au1 . . 18_555 143.80(11) yes
Au1 Ca9 Au1 . . 45_555 56.48(6) yes
Au1 Ca9 Au2 . . . 52.60(7) yes
Au1 Ca9 Au2 . . 35_455 139.60(15) yes
Au1 Ca9 Au2 . . 36_555 109.16(8) yes
Au1 Ca9 Au31 . . . 54.96(6) yes
Au1 Ca9 Au31 . . 16_555 98.06(12) yes
Au1 Ca9 Au4 . . 9_555 149.36(5) yes
Au1 Ca9 Au5 . . . 49.88(7) yes
Au1 Ca9 Au5 . . 5_555 106.31(9) yes
Au1 Ca9 Au5 . . 7_555 134.34(15) yes
Au1 Ca9 Sn5 . . . 49.88(7) yes
Au1 Ca9 Sn5 . . 5_555 106.31(9) yes
Au1 Ca9 Sn5 . . 7_555 134.34(15) yes
Au1 Ca9 Sn6 . . 30_455 91.51(11) yes
Au1 Ca9 Au1 5_555 . 35_455 143.06(15) yes
Au1 Ca9 Au1 5_555 . 16_555 143.80(11) yes
Au1 Ca9 Au1 5_555 . 18_555 132.34(14) yes
Au1 Ca9 Au1 5_555 . 45_555 55.69(3) yes
Au1 Ca9 Au2 5_555 . . 108.78(8) yes
Au1 Ca9 Au2 5_555 . 35_455 100.20(11) yes
Au1 Ca9 Au2 5_555 . 36_555 52.52(5) yes
Au1 Ca9 Au31 5_555 . . 54.24(4) yes
Au1 Ca9 Au31 5_555 . 16_555 135.27(14) yes
Au1 Ca9 Au4 5_555 . 9_555 66.21(7) yes
Au1 Ca9 Au5 5_555 . . 105.11(9) yes
Au1 Ca9 Au5 5_555 . 5_555 49.73(5) yes
Au1 Ca9 Au5 5_555 . 7_555 96.40(11) yes
Au1 Ca9 Sn5 5_555 . . 105.11(9) yes
Au1 Ca9 Sn5 5_555 . 5_555 49.73(5) yes
Au1 Ca9 Sn5 5_555 . 7_555 96.40(11) yes
Au1 Ca9 Sn6 5_555 . 30_455 92.56(9) yes
Au1 Ca9 Au1 35_455 . 16_555 56.48(6) yes
Au1 Ca9 Au1 35_455 . 18_555 55.69(3) yes
Au1 Ca9 Au1 35_455 . 45_555 96.31(12) yes
Au1 Ca9 Au2 35_455 . . 53.49(7) yes
Au1 Ca9 Au2 35_455 . 35_455 53.04(6) yes
Au1 Ca9 Au2 35_455 . 36_555 92.21(12) yes
Au1 Ca9 Au31 35_455 . . 153.54(16) yes
Au1 Ca9 Au31 35_455 . 16_555 80.84(4) yes
Au1 Ca9 Au4 35_455 . 9_555 104.83(11) yes
Au1 Ca9 Au5 35_455 . . 105.68(10) yes
Au1 Ca9 Au5 35_455 . 5_555 151.21(12) yes
Au1 Ca9 Au5 35_455 . 7_555 105.02(5) yes
Au1 Ca9 Sn5 35_455 . . 105.68(10) yes
Au1 Ca9 Sn5 35_455 . 5_555 151.21(12) yes
Au1 Ca9 Sn5 35_455 . 7_555 105.02(5) yes
Au1 Ca9 Sn6 35_455 . 30_455 51.06(7) yes
Au1 Ca9 Au1 16_555 . 18_555 83.32(4) yes
Au1 Ca9 Au1 16_555 . 45_555 101.52(12) yes
Au1 Ca9 Au2 16_555 . . 52.60(7) yes
Au1 Ca9 Au2 16_555 . 35_455 109.16(8) yes
Au1 Ca9 Au2 16_555 . 36_555 139.60(15) yes
Au1 Ca9 Au31 16_555 . . 98.06(12) yes
Au1 Ca9 Au31 16_555 . 16_555 54.96(6) yes
Au1 Ca9 Au4 16_555 . 9_555 149.36(5) yes
Au1 Ca9 Au5 16_555 . . 49.88(7) yes
Au1 Ca9 Au5 16_555 . 5_555 134.34(15) yes
Au1 Ca9 Au5 16_555 . 7_555 106.31(9) yes
Au1 Ca9 Sn5 16_555 . . 49.88(7) yes
Au1 Ca9 Sn5 16_555 . 5_555 134.34(15) yes
Au1 Ca9 Sn5 16_555 . 7_555 106.31(9) yes
Au1 Ca9 Sn6 16_555 . 30_455 91.51(11) yes
Au1 Ca9 Au1 18_555 . 45_555 143.06(15) yes
Au1 Ca9 Au2 18_555 . . 108.78(8) yes
Au1 Ca9 Au2 18_555 . 35_455 52.52(5) yes
Au1 Ca9 Au2 18_555 . 36_555 100.20(11) yes
Au1 Ca9 Au31 18_555 . . 135.27(14) yes
Au1 Ca9 Au31 18_555 . 16_555 54.24(4) yes
Au1 Ca9 Au4 18_555 . 9_555 66.21(7) yes
Au1 Ca9 Au5 18_555 . . 105.11(9) yes
Au1 Ca9 Au5 18_555 . 5_555 96.40(11) yes
Au1 Ca9 Au5 18_555 . 7_555 49.73(5) yes
Au1 Ca9 Sn5 18_555 . . 105.11(9) yes
Au1 Ca9 Sn5 18_555 . 5_555 96.40(11) yes
Au1 Ca9 Sn5 18_555 . 7_555 49.73(5) yes
Au1 Ca9 Sn6 18_555 . 30_455 92.56(9) yes
Au1 Ca9 Au2 45_555 . . 53.49(7) yes
Au1 Ca9 Au2 45_555 . 35_455 92.21(12) yes
Au1 Ca9 Au2 45_555 . 36_555 53.04(6) yes
Au1 Ca9 Au31 45_555 . . 80.84(4) yes
Au1 Ca9 Au31 45_555 . 16_555 153.54(16) yes
Au1 Ca9 Au4 45_555 . 9_555 104.83(11) yes
Au1 Ca9 Au5 45_555 . . 105.68(10) yes
Au1 Ca9 Au5 45_555 . 5_555 105.02(5) yes
Au1 Ca9 Au5 45_555 . 7_555 151.21(12) yes
Au1 Ca9 Sn5 45_555 . . 105.68(10) yes
Au1 Ca9 Sn5 45_555 . 5_555 105.02(5) yes
Au1 Ca9 Sn5 45_555 . 7_555 151.21(12) yes
Au1 Ca9 Sn6 45_555 . 30_455 51.06(7) yes
Au2 Ca9 Au2 . . 35_455 89.14(11) yes
Au2 Ca9 Au2 . . 36_555 89.14(11) yes
Au2 Ca9 Au31 . . . 107.00(10) yes
Au2 Ca9 Au31 . . 16_555 107.00(10) yes
Au2 Ca9 Au4 . . 9_555 139.45(15) yes
Au2 Ca9 Au5 . . . 87.01(11) yes
Au2 Ca9 Au5 . . 5_555 154.81(5) yes
Au2 Ca9 Au5 . . 7_555 154.81(5) yes
Au2 Ca9 Sn5 . . . 87.01(11) yes
Au2 Ca9 Sn5 . . 5_555 154.81(5) yes
Au2 Ca9 Sn5 . . 7_555 154.81(5) yes
Au2 Ca9 Sn6 . . 30_455 46.47(7) yes
Au2 Ca9 Au2 35_455 . 36_555 50.86(7) yes
Au2 Ca9 Au31 35_455 . . 152.76(12) yes
Au2 Ca9 Au31 35_455 . 16_555 106.34(5) yes
Au2 Ca9 Au4 35_455 . 9_555 54.85(7) yes
Au2 Ca9 Au5 35_455 . . 154.29(4) yes
Au2 Ca9 Au5 35_455 . 5_555 106.22(13) yes
Au2 Ca9 Au5 35_455 . 7_555 85.62(9) yes
Au2 Ca9 Sn5 35_455 . . 154.29(4) yes
Au2 Ca9 Sn5 35_455 . 5_555 106.22(13) yes
Au2 Ca9 Sn5 35_455 . 7_555 85.62(9) yes
Au2 Ca9 Sn6 35_455 . 30_455 48.32(7) yes
Au2 Ca9 Au31 36_555 . . 106.34(5) yes
Au2 Ca9 Au31 36_555 . 16_555 152.76(12) yes
Au2 Ca9 Au4 36_555 . 9_555 54.85(7) yes
Au2 Ca9 Au5 36_555 . . 154.29(4) yes
Au2 Ca9 Au5 36_555 . 5_555 85.62(9) yes
Au2 Ca9 Au5 36_555 . 7_555 106.22(13) yes
Au2 Ca9 Sn5 36_555 . . 154.29(4) yes
Au2 Ca9 Sn5 36_555 . 5_555 85.62(9) yes
Au2 Ca9 Sn5 36_555 . 7_555 106.22(13) yes
Au2 Ca9 Sn6 36_555 . 30_455 48.32(7) yes
Au31 Ca9 Au31 . . 16_555 90.10(12) yes
Au31 Ca9 Au4 . . 9_555 101.30(10) yes
Au31 Ca9 Au5 . . . 51.17(7) yes
Au31 Ca9 Au5 . . 5_555 51.66(6) yes
Au31 Ca9 Au5 . . 7_555 88.05(11) yes
Au31 Ca9 Sn5 . . . 51.17(7) yes
Au31 Ca9 Sn5 . . 5_555 51.66(6) yes
Au31 Ca9 Sn5 . . 7_555 88.05(11) yes
Au31 Ca9 Sn6 . . 30_455 131.88(7) yes
Au31 Ca9 Au4 16_555 . 9_555 101.30(10) yes
Au31 Ca9 Au5 16_555 . . 51.17(7) yes
Au31 Ca9 Au5 16_555 . 5_555 88.05(11) yes
Au31 Ca9 Au5 16_555 . 7_555 51.66(6) yes
Au31 Ca9 Sn5 16_555 . . 51.17(7) yes
Au31 Ca9 Sn5 16_555 . 5_555 88.05(11) yes
Au31 Ca9 Sn5 16_555 . 7_555 51.66(6) yes
Au31 Ca9 Sn6 16_555 . 30_455 131.88(7) yes
Au4 Ca9 Au5 9_555 . . 133.54(15) yes
Au4 Ca9 Au5 9_555 . 5_555 51.37(7) yes
Au4 Ca9 Au5 9_555 . 7_555 51.37(7) yes
Au4 Ca9 Sn5 9_555 . . 133.54(15) yes
Au4 Ca9 Sn5 9_555 . 5_555 51.37(7) yes
Au4 Ca9 Sn5 9_555 . 7_555 51.37(7) yes
Au4 Ca9 Sn6 9_555 . 30_455 92.98(12) yes
Au5 Ca9 Au5 . . 5_555 87.13(11) yes
Au5 Ca9 Au5 . . 7_555 87.13(11) yes
Au5 Ca9 Sn5 . . . 0 yes
Au5 Ca9 Sn5 . . 5_555 87.13(11) yes
Au5 Ca9 Sn5 . . 7_555 87.13(11) yes
Au5 Ca9 Sn6 . . 30_455 133.48(14) yes
Au5 Ca9 Au5 5_555 . 7_555 48.94(7) yes
Au5 Ca9 Sn5 5_555 . . 87.13(11) yes
Au5 Ca9 Sn5 5_555 . 5_555 0 yes
Au5 Ca9 Sn5 5_555 . 7_555 48.94(7) yes
Au5 Ca9 Sn6 5_555 . 30_455 133.94(13) yes
Au5 Ca9 Sn5 7_555 . . 87.13(11) yes
Au5 Ca9 Sn5 7_555 . 5_555 48.94(7) yes
Au5 Ca9 Sn5 7_555 . 7_555 0 yes
Au5 Ca9 Sn6 7_555 . 30_455 133.94(13) yes
Sn5 Ca9 Sn5 . . 5_555 87.13(11) yes
Sn5 Ca9 Sn5 . . 7_555 87.13(11) yes
Sn5 Ca9 Sn6 . . 30_455 133.48(14) yes
Sn5 Ca9 Sn5 5_555 . 7_555 48.94(7) yes
Sn5 Ca9 Sn6 5_555 . 30_455 133.94(13) yes
Sn5 Ca9 Sn6 7_555 . 30_455 133.94(13) yes

loop_
_geom_bond_atom_site_label_1
_geom_bond_atom_site_label_2
_geom_bond_site_symmetry_1
_geom_bond_site_symmetry_2
_geom_bond_distance
_geom_bond_publ_flag
Au1 Au2 . . 2.9234(10) yes
Au1 Au2 . 32_555 2.9500(9) yes
Au1 Au31 . . 3.0184(13) yes
Au1 Au5 . . 2.7813(12) yes
Au1 Sn5 . . 2.7813(12) yes
Au1 Sn6 . 9_555 2.8984(8) yes
Au1 Sn7 . . 2.6648(8) yes
Au1 Ca9 . . 3.247(4) yes
Au1 Ca9 . 32_555 3.200(3) yes
Au1 Ca9 . 9_555 3.327(2) yes
Au2 Au2 . 2_565 2.8691(13) yes
Au2 Sn6 . 30_455 2.7037(15) yes
Au2 Sn6 . 9_555 2.802(2) yes
Au2 Ca9 . . 3.348(5) yes
Au2 Ca9 . 30_455 3.341(4) yes
Au2 Ca9 . 32_555 3.341(4) yes
Au31 Au32 . . 1.548(5) yes
Au31 Au5 . . 2.8673(13) yes
Au31 Au5 . 5_555 2.8673(13) yes
Au31 Au5 . 9_555 2.8673(13) yes
Au31 Sn5 . . 2.8673(13) yes
Au31 Sn5 . 5_555 2.8673(13) yes
Au31 Sn5 . 9_555 2.8673(13) yes
Au31 Sn7 . . 2.5141(11) yes
Au31 Sn8 . . 2.888(3) yes
Au31 Sn8 . 5_555 2.888(3) yes
Au31 Sn8 . 9_555 2.888(3) yes
Au31 Au8 . . 2.888(3) yes
Au31 Au8 . 5_555 2.888(3) yes
Au31 Au8 . 9_555 2.888(3) yes
Au31 Ca9 . . 3.294(3) yes
Au31 Ca9 . 5_555 3.294(3) yes
Au31 Ca9 . 9_555 3.294(3) yes
Au32 Au32 . 14_555 2.875(7) yes
Au32 Au32 . 15_555 2.875(7) yes
Au32 Au32 . 16_555 2.875(7) yes
Au32 Au5 . . 2.673(5) yes
Au32 Au5 . 5_555 2.673(5) yes
Au32 Au5 . 9_555 2.673(5) yes
Au32 Sn5 . . 2.673(5) yes
Au32 Sn5 . 5_555 2.673(5) yes
Au32 Sn5 . 9_555 2.673(5) yes
Au32 Sn8 . . 1.516(5) yes
Au32 Sn8 . 2_555 2.812(6) yes
Au32 Sn8 . 3_555 3.124(6) yes
Au32 Sn8 . 5_555 1.516(5) yes
Au32 Sn8 . 6_555 2.812(6) yes
Au32 Sn8 . 7_555 3.124(6) yes
Au32 Sn8 . 9_555 1.516(5) yes
Au32 Sn8 . 10_555 2.812(6) yes
Au32 Sn8 . 11_555 3.124(6) yes
Au32 Au8 . . 1.516(5) yes
Au32 Au8 . 2_555 2.812(6) yes
Au32 Au8 . 5_555 1.516(5) yes
Au32 Au8 . 6_555 2.812(6) yes
Au32 Au8 . 9_555 1.516(5) yes
Au32 Au8 . 10_555 2.812(6) yes
Au4 Au4 . 2_655 2.7718(19) yes
Au4 Au5 . 9_555 2.8374(17) yes
Au4 Au5 . 11_555 2.8374(17) yes
Au4 Sn5 . 9_555 2.8374(17) yes
Au4 Sn5 . 11_555 2.8374(17) yes
Au4 Ca9 . 5_555 3.259(5) yes
Au4 Ca9 . 6_555 3.259(5) yes
Au5 Au5 . 3_555 2.7235(18) yes
Au5 Sn5 . . 0 yes
Au5 Sn5 . 3_555 2.7235(18) yes
Au5 Sn8 . . 2.716(4) yes
Au5 Sn8 . 9_555 2.921(4) yes
Au5 Sn8 . 10_555 2.921(4) yes
Au5 Au8 . . 2.716(4) yes
Au5 Au8 . 9_555 2.921(4) yes
Au5 Au8 . 10_555 2.921(4) yes
Au5 Ca9 . . 3.345(5) yes
Au5 Ca9 . 9_555 3.287(4) yes
Au5 Ca9 . 10_555 3.287(4) yes
Sn5 Sn5 . 3_555 2.7235(18) yes
Sn5 Sn8 . . 2.716(4) yes
Sn5 Sn8 . 9_555 2.921(4) yes
Sn5 Sn8 . 10_555 2.921(4) yes
Sn5 Au8 . . 2.716(4) yes
Sn5 Au8 . 9_555 2.921(4) yes
Sn5 Au8 . 10_555 2.921(4) yes
Sn5 Ca9 . . 3.345(5) yes
Sn5 Ca9 . 9_555 3.287(4) yes
Sn5 Ca9 . 10_555 3.287(4) yes
Sn6 Ca9 . 34_545 3.496(5) yes
Sn6 Ca9 . 36_555 3.496(5) yes
Sn8 Sn8 . 2_555 1.950(6) yes
Sn8 Sn8 . 3_555 2.595(5) yes
Sn8 Sn8 . 4_555 3.246(6) yes
Sn8 Sn8 . 5_555 1.655(4) yes
Sn8 Sn8 . 6_555 2.793(5) yes
Sn8 Sn8 . 7_555 1.655(4) yes
Sn8 Sn8 . 8_555 2.793(5) yes
Sn8 Sn8 . 9_555 1.655(4) yes
Sn8 Sn8 . 10_555 1.655(4) yes
Sn8 Sn8 . 11_555 2.793(5) yes
Sn8 Sn8 . 12_555 2.793(5) yes
Sn8 Au8 . . 0 yes
Sn8 Au8 . 2_555 1.950(6) yes
Sn8 Au8 . 3_555 2.595(5) yes
Sn8 Au8 . 5_555 1.655(4) yes
Sn8 Au8 . 6_555 2.793(5) yes
Sn8 Au8 . 7_555 1.655(4) yes
Sn8 Au8 . 8_555 2.793(5) yes
Sn8 Au8 . 9_555 1.655(4) yes
Sn8 Au8 . 10_555 1.655(4) yes
Sn8 Au8 . 11_555 2.793(5) yes
Sn8 Au8 . 12_555 2.793(5) yes
Au8 Au8 . 2_555 1.950(6) yes
Au8 Au8 . 3_555 2.595(5) yes
Au8 Au8 . 5_555 1.655(4) yes
Au8 Au8 . 6_555 2.793(5) yes
Au8 Au8 . 7_555 1.655(4) yes
Au8 Au8 . 8_555 2.793(5) yes
Au8 Au8 . 9_555 1.655(4) yes
Au8 Au8 . 10_555 1.655(4) yes
Au8 Au8 . 11_555 2.793(5) yes
Au8 Au8 . 12_555 2.793(5) yes
